data_2310735
loop_
_publ_author_name
'W\"olfel, Alexander'
'Dorscht, Philipp'
'Lichtenberg, Frank'
'van Smaalen, Sander'

_publ_section_title
;
 Anisotropic thermal expansion of La(n)(Ti,Fe)(n)O(3n + 2) (n = 5 and 6)
;
_journal_coden_ASTM ACSBDA
_journal_coeditor_code BP5048
_journal_issue 2
_journal_name_full
;
 Acta Crystallographica, Section B: Structural Science, Crystal
 Engineering and Materials
;
_journal_page_first 137
_journal_page_last 144
_journal_paper_doi 10.1107/S2052519213003126
_journal_volume 69
_journal_year 2013
_chemical_formula_sum 'Fe0.615 La3.333 O11.333 Ti2.718'
_chemical_formula_weight 808.8
_space_group_IT_number 14
_space_group_ssg_name X21/b(\a\b0)00
_symmetry_cell_setting monoclinic
_symmetry_space_group_name_Hall '-P 2ybc (-1/4*x+1/2*z,1/2*x,y)'
_symmetry_space_group_name_H-M 'P 1 21/c 1 (2*c,2*a+c,b)'
_cell_angle_alpha 90
_cell_angle_beta 90
_cell_angle_gamma 90.02(5)
_cell_formula_units_Z 1
_cell_length_a 7.827(5)
_cell_length_b 5.218(4)
_cell_length_c 5.537(3)
_cell_measurement_temperature 90
_cell_modulation_dimension 1
_cell_volume 226.1(3)
_diffrn_ambient_temperature 90
_diffrn_measured_fraction_theta_full 0.98
_diffrn_measured_fraction_theta_max 0.89
_diffrn_measurement_device 'four-cycle diffractometer'
_diffrn_measurement_device_type 'Bruker CCD'
_diffrn_radiation_monochromator graphite
_diffrn_radiation_probe x-ray
_diffrn_radiation_source 'X-ray tube'
_diffrn_radiation_type 'Mo K\a'
_diffrn_radiation_wavelength 0.71069
_diffrn_reflns_av_R_equivalents 0.0377
_diffrn_reflns_av_sigmaI/netI 0.0215
_diffrn_reflns_limit_h_max 13
_diffrn_reflns_limit_h_min -13
_diffrn_reflns_limit_index_m_1_max 6
_diffrn_reflns_limit_index_m_1_min -5
_diffrn_reflns_limit_k_max 8
_diffrn_reflns_limit_k_min -8
_diffrn_reflns_limit_l_max 9
_diffrn_reflns_limit_l_min -9
_diffrn_reflns_number 53568
_diffrn_reflns_theta_full 34.23
_diffrn_reflns_theta_max 38.62
_diffrn_reflns_theta_min 2.6
_exptl_absorpt_coefficient_mu 18.677
_exptl_crystal_density_diffrn 5.9374
_exptl_crystal_F_000 178
_refine_diff_density_max 5.27
_refine_diff_density_min -3.60
_refine_ls_extinction_coef 1410(60)
_refine_ls_extinction_method 'B-C type 1 Gaussian isotropic (Becker & Coppens, 1974)'
_refine_ls_goodness_of_fit_gt 2.70
_refine_ls_goodness_of_fit_ref 2.66
_refine_ls_number_constraints 8
_refine_ls_number_parameters 147
_refine_ls_number_reflns 7093
_refine_ls_number_restraints 0
_refine_ls_R_factor_all 0.0310
_refine_ls_R_factor_gt 0.0292
_refine_ls_shift/su_max 0.0168
_refine_ls_shift/su_mean 0.0004
_refine_ls_structure_factor_coef F
_refine_ls_weighting_details w=1/(\s^2^(F)+0.0001F^2^)
_refine_ls_weighting_scheme sigma
_refine_ls_wR_factor_gt 0.0431
_refine_ls_wR_factor_ref 0.0433
_reflns_number_gt 6809
_reflns_number_total 7093
_reflns_threshold_expression I>3\s(I)
_cod_data_source_file bp5048sup1.cif
_cod_data_source_block n5_090K
_cod_database_code 2310735
_jana_cell_commen_supercell_matrix_1_1 1
_jana_cell_commen_supercell_matrix_1_2 0
_jana_cell_commen_supercell_matrix_1_3 0
_jana_cell_commen_supercell_matrix_2_1 0
_jana_cell_commen_supercell_matrix_2_2 12
_jana_cell_commen_supercell_matrix_2_3 0
_jana_cell_commen_supercell_matrix_3_1 0
_jana_cell_commen_supercell_matrix_3_2 0
_jana_cell_commen_supercell_matrix_3_3 1
_jana_cell_commen_t_section_1 0

loop_
_space_group_symop_id
_space_group_symop_operation_xyz
1 x,y,z
2 -x+0.25,-y,z+0.5
3 x+0.25,y+0.5,z
4 -x+0.5,-y+0.5,z+0.5
5 x+0.5,y,z
6 -x+0.75,-y,z+0.5
7 x+0.75,y+0.5,z
8 -x,-y+0.5,z+0.5
9 -x,-y,-z
10 x+0.25,y,-z+0.5
11 -x+0.25,-y+0.5,-z
12 x+0.5,y+0.5,-z+0.5
13 -x+0.5,-y,-z
14 x+0.75,y,-z+0.5
15 -x+0.75,-y+0.5,-z
16 x,y+0.5,-z+0.5

loop_
_space_group_symop_ssg_id
_space_group_symop_ssg_operation_algebraic
1 x1,x2,x3,x4
2 -x1+1/4,-x2,x3+1/2,-x4+1/4
3 -x1,-x2,-x3,-x4+1/2
4 x1,x2+1/2,-x3+1/2,x4
5 x1+1/2,x2,x3,x4+1/2
6 -x1+3/4,-x2,x3+1/2,-x4+3/4
7 -x1+1/2,-x2,-x3,-x4
8 x1+1/2,x2+1/2,-x3+1/2,x4+1/2
9 x1+3/4,x2+1/2,x3,x4+1/4
10 -x1,-x2+1/2,x3+1/2,-x4+1/2
11 -x1+3/4,-x2+1/2,-x3,-x4+3/4
12 x1+3/4,x2,-x3+1/2,x4+1/4
13 x1+1/4,x2+1/2,x3,x4+3/4
14 -x1+1/2,-x2+1/2,x3+1/2,-x4
15 -x1+1/4,-x2+1/2,-x3,-x4+1/4
16 x1+1/4,x2,-x3+1/2,x4+3/4

loop_
_atom_site_label
_atom_site_type_symbol
_atom_site_fract_x
_atom_site_fract_y
_atom_site_fract_z
_atom_site_adp_type
_atom_site_U_iso_or_equiv
_atom_site_symmetry_multiplicity
_atom_site_occupancy
_atom_site_calc_flag
La1 La -0.000401(17) -0.01749(3) 0.00289(2) Uani 0.00172(4) 16 0.125 d
La2 La -0.00128(4) 0.29590(4) -0.09028(4) Uani 0.00192(5) 16 0.0417 d
La3 La -0.00316(4) -0.22544(5) 0.04476(4) Uani 0.00432(5) 16 0.0417 d
Ti11 Ti 0.25 0 0.5 Uani 0.00120(10) 8 0.0214(8) d
Fe11 Fe 0.25 0 0.5 Uani 0.00120(10) 8 0.0203(8) d
Ti12 Ti 0.25 0 0.5 Uani 0.00120(10) 16 0.0363(7) d
Fe12 Fe 0.25 0 0.5 Uani 0.00120(10) 16 0.0053(7) d
Ti13 Ti 0.25 0 0.5 Uani 0.00120(10) 16 0.0406(6) d
Fe13 Fe 0.25 0 0.5 Uani 0.00120(10) 16 0.0010(6) d
Ti21 Ti 0.75 0 0.5 Uani 0.00107(10) 8 0.0213(8) d
Fe21 Fe 0.75 0 0.5 Uani 0.00107(10) 8 0.0203(8) d
Ti22 Ti 0.75 0 0.5 Uani 0.00107(10) 16 0.0366(7) d
Fe22 Fe 0.75 0 0.5 Uani 0.00107(10) 16 0.0051(7) d
Ti23 Ti 0.75 0 0.5 Uani 0.00107(10) 16 0.0394(6) d
Fe23 Fe 0.75 0 0.5 Uani 0.00107(10) 16 0.0022(6) d
O1 O 0.00002(19) 0.0037(3) 0.5556(3) Uani 0.0034(3) 16 0.2083 d
O2 O 0.22615(18) 0.2144(3) 0.2075(2) Uani 0.0038(3) 16 0.25 d
O3 O 0.77553(18) 0.2050(3) 0.2024(2) Uani 0.0035(3) 16 0.25 d

loop_
_atom_site_aniso_label
_atom_site_aniso_type_symbol
_atom_site_aniso_U_11
_atom_site_aniso_U_22
_atom_site_aniso_U_33
_atom_site_aniso_U_12
_atom_site_aniso_U_13
_atom_site_aniso_U_23
La1 La 0.00100(6) 0.00266(7) 0.00152(7) 0.00023(8) -0.00012(5) -0.00089(3)
La2 La 0.00067(7) 0.00357(9) 0.00151(7) -0.00079(9) 0.00075(9) -0.00151(6)
La3 La 0.00046(7) 0.00877(11) 0.00374(8) 0.00076(10) 0.00003(10) -0.00364(7)
Ti11 Ti 0.00125(16) 0.00125(19) 0.00110(16) 0.0001(3) -0.00055(17) -0.00015(11)
Fe11 Fe 0.00125(16) 0.00125(19) 0.00110(16) 0.0001(3) -0.00055(17) -0.00015(11)
Ti12 Ti 0.00125(16) 0.00125(19) 0.00110(16) 0.0001(3) -0.00055(17) -0.00015(11)
Fe12 Fe 0.00125(16) 0.00125(19) 0.00110(16) 0.0001(3) -0.00055(17) -0.00015(11)
Ti13 Ti 0.00125(16) 0.00125(19) 0.00110(16) 0.0001(3) -0.00055(17) -0.00015(11)
Fe13 Fe 0.00125(16) 0.00125(19) 0.00110(16) 0.0001(3) -0.00055(17) -0.00015(11)
Ti21 Ti 0.00130(16) 0.00118(19) 0.00072(16) 0.0002(3) -0.00048(17) 0.00013(11)
Fe21 Fe 0.00130(16) 0.00118(19) 0.00072(16) 0.0002(3) -0.00048(17) 0.00013(11)
Ti22 Ti 0.00130(16) 0.00118(19) 0.00072(16) 0.0002(3) -0.00048(17) 0.00013(11)
Fe22 Fe 0.00130(16) 0.00118(19) 0.00072(16) 0.0002(3) -0.00048(17) 0.00013(11)
Ti23 Ti 0.00130(16) 0.00118(19) 0.00072(16) 0.0002(3) -0.00048(17) 0.00013(11)
Fe23 Fe 0.00130(16) 0.00118(19) 0.00072(16) 0.0002(3) -0.00048(17) 0.00013(11)
O1 O 0.0023(5) 0.0032(6) 0.0049(5) -0.0003(5) 0.0001(4) -0.0004(4)
O2 O 0.0037(5) 0.0041(6) 0.0036(5) -0.0003(4) 0.0000(4) 0.0004(4)
O3 O 0.0045(5) 0.0036(6) 0.0025(5) 0.0000(4) 0.0009(4) 0.0012(4)

loop_
_atom_site_displace_Fourier_atom_site_label
_atom_site_displace_Fourier_axis
_atom_site_displace_Fourier_wave_vector_seq_id
_atom_site_displace_Fourier_param_cos
_atom_site_displace_Fourier_param_sin
Ti11 x 1 0 -0.0059(3)
Ti11 y 1 0 0.1267(3)
Ti11 z 1 0 -0.0769(2)
Ti11 x 2 0 0
Ti11 y 2 0 0
Ti11 z 2 0 0
Ti11 x 3 0 0
Ti11 y 3 0 0
Ti11 z 3 0 0
Ti11 x 4 0 0
Ti11 y 4 0 0
Ti11 z 4 0 0
Ti11 x 5 0 0
Ti11 y 5 0 0
Ti11 z 5 0 0
Ti11 x 6 0 0.00226(17)
Ti11 y 6 0 0.02445(15)
Ti11 z 6 0 0.02821(13)
Fe11 x 1 0 -0.0059(3)
Fe11 y 1 0 0.1267(3)
Fe11 z 1 0 -0.0769(2)
Fe11 x 2 0 0
Fe11 y 2 0 0
Fe11 z 2 0 0
Fe11 x 3 0 0
Fe11 y 3 0 0
Fe11 z 3 0 0
Fe11 x 4 0 0
Fe11 y 4 0 0
Fe11 z 4 0 0
Fe11 x 5 0 0
Fe11 y 5 0 0
Fe11 z 5 0 0
Fe11 x 6 0 0.00226(17)
Fe11 y 6 0 0.02445(15)
Fe11 z 6 0 0.02821(13)
Ti12 x 1 0 -0.0059(3)
Ti12 y 1 0 0.1267(3)
Ti12 z 1 0 -0.0769(2)
Ti12 x 2 0 0
Ti12 y 2 0 0
Ti12 z 2 0 0
Ti12 x 3 0 0
Ti12 y 3 0 0
Ti12 z 3 0 0
Ti12 x 4 0 0
Ti12 y 4 0 0
Ti12 z 4 0 0
Ti12 x 5 0 0
Ti12 y 5 0 0
Ti12 z 5 0 0
Ti12 x 6 0 0.00226(17)
Ti12 y 6 0 0.02445(15)
Ti12 z 6 0 0.02821(13)
Fe12 x 1 0 -0.0059(3)
Fe12 y 1 0 0.1267(3)
Fe12 z 1 0 -0.0769(2)
Fe12 x 2 0 0
Fe12 y 2 0 0
Fe12 z 2 0 0
Fe12 x 3 0 0
Fe12 y 3 0 0
Fe12 z 3 0 0
Fe12 x 4 0 0
Fe12 y 4 0 0
Fe12 z 4 0 0
Fe12 x 5 0 0
Fe12 y 5 0 0
Fe12 z 5 0 0
Fe12 x 6 0 0.00226(17)
Fe12 y 6 0 0.02445(15)
Fe12 z 6 0 0.02821(13)
Ti13 x 1 0 -0.0059(3)
Ti13 y 1 0 0.1267(3)
Ti13 z 1 0 -0.0769(2)
Ti13 x 2 0 0
Ti13 y 2 0 0
Ti13 z 2 0 0
Ti13 x 3 0 0
Ti13 y 3 0 0
Ti13 z 3 0 0
Ti13 x 4 0 0
Ti13 y 4 0 0
Ti13 z 4 0 0
Ti13 x 5 0 0
Ti13 y 5 0 0
Ti13 z 5 0 0
Ti13 x 6 0 0.00226(17)
Ti13 y 6 0 0.02445(15)
Ti13 z 6 0 0.02821(13)
Fe13 x 1 0 -0.0059(3)
Fe13 y 1 0 0.1267(3)
Fe13 z 1 0 -0.0769(2)
Fe13 x 2 0 0
Fe13 y 2 0 0
Fe13 z 2 0 0
Fe13 x 3 0 0
Fe13 y 3 0 0
Fe13 z 3 0 0
Fe13 x 4 0 0
Fe13 y 4 0 0
Fe13 z 4 0 0
Fe13 x 5 0 0
Fe13 y 5 0 0
Fe13 z 5 0 0
Fe13 x 6 0 0.00226(17)
Fe13 y 6 0 0.02445(15)
Fe13 z 6 0 0.02821(13)
Ti21 x 1 0 0.0023(3)
Ti21 y 1 0 0.1441(3)
Ti21 z 1 0 -0.0846(2)
Ti21 x 2 0 0
Ti21 y 2 0 0
Ti21 z 2 0 0
Ti21 x 3 0 0
Ti21 y 3 0 0
Ti21 z 3 0 0
Ti21 x 4 0 0
Ti21 y 4 0 0
Ti21 z 4 0 0
Ti21 x 5 0 0
Ti21 y 5 0 0
Ti21 z 5 0 0
Ti21 x 6 0 -0.00184(17)
Ti21 y 6 0 0.02354(15)
Ti21 z 6 0 0.02883(12)
Fe21 x 1 0 0.0023(3)
Fe21 y 1 0 0.1441(3)
Fe21 z 1 0 -0.0846(2)
Fe21 x 2 0 0
Fe21 y 2 0 0
Fe21 z 2 0 0
Fe21 x 3 0 0
Fe21 y 3 0 0
Fe21 z 3 0 0
Fe21 x 4 0 0
Fe21 y 4 0 0
Fe21 z 4 0 0
Fe21 x 5 0 0
Fe21 y 5 0 0
Fe21 z 5 0 0
Fe21 x 6 0 -0.00184(17)
Fe21 y 6 0 0.02354(15)
Fe21 z 6 0 0.02883(12)
Ti22 x 1 0 0.0023(3)
Ti22 y 1 0 0.1441(3)
Ti22 z 1 0 -0.0846(2)
Ti22 x 2 0 0
Ti22 y 2 0 0
Ti22 z 2 0 0
Ti22 x 3 0 0
Ti22 y 3 0 0
Ti22 z 3 0 0
Ti22 x 4 0 0
Ti22 y 4 0 0
Ti22 z 4 0 0
Ti22 x 5 0 0
Ti22 y 5 0 0
Ti22 z 5 0 0
Ti22 x 6 0 -0.00184(17)
Ti22 y 6 0 0.02354(15)
Ti22 z 6 0 0.02883(12)
Fe22 x 1 0 0.0023(3)
Fe22 y 1 0 0.1441(3)
Fe22 z 1 0 -0.0846(2)
Fe22 x 2 0 0
Fe22 y 2 0 0
Fe22 z 2 0 0
Fe22 x 3 0 0
Fe22 y 3 0 0
Fe22 z 3 0 0
Fe22 x 4 0 0
Fe22 y 4 0 0
Fe22 z 4 0 0
Fe22 x 5 0 0
Fe22 y 5 0 0
Fe22 z 5 0 0
Fe22 x 6 0 -0.00184(17)
Fe22 y 6 0 0.02354(15)
Fe22 z 6 0 0.02883(12)
Ti23 x 1 0 0.0023(3)
Ti23 y 1 0 0.1441(3)
Ti23 z 1 0 -0.0846(2)
Ti23 x 2 0 0
Ti23 y 2 0 0
Ti23 z 2 0 0
Ti23 x 3 0 0
Ti23 y 3 0 0
Ti23 z 3 0 0
Ti23 x 4 0 0
Ti23 y 4 0 0
Ti23 z 4 0 0
Ti23 x 5 0 0
Ti23 y 5 0 0
Ti23 z 5 0 0
Ti23 x 6 0 -0.00184(17)
Ti23 y 6 0 0.02354(15)
Ti23 z 6 0 0.02883(12)
Fe23 x 1 0 0.0023(3)
Fe23 y 1 0 0.1441(3)
Fe23 z 1 0 -0.0846(2)
Fe23 x 2 0 0
Fe23 y 2 0 0
Fe23 z 2 0 0
Fe23 x 3 0 0
Fe23 y 3 0 0
Fe23 z 3 0 0
Fe23 x 4 0 0
Fe23 y 4 0 0
Fe23 z 4 0 0
Fe23 x 5 0 0
Fe23 y 5 0 0
Fe23 z 5 0 0
Fe23 x 6 0 -0.00184(17)
Fe23 y 6 0 0.02354(15)
Fe23 z 6 0 0.02883(12)

loop_
_atom_site_Fourier_wave_vector_seq_id
_jana_atom_site_fourier_wave_vector_q1_coeff
1 1
2 2
3 3
4 4
5 5
6 6

loop_
_atom_site_occ_special_func_atom_site_label
_atom_site_occ_special_func_crenel_c
_atom_site_occ_special_func_crenel_w
La1 0 0.125
La2 0.107948(3) 0.0417
La3 -0.102079(4) 0.0417
Ti11 0 0.0417
Fe11 0 0.0417
Ti12 0.0417 0.0417
Fe12 0.0417 0.0417
Ti13 0.0833 0.0417
Fe13 0.0833 0.0417
Ti21 0 0.0417
Fe21 0 0.0417
Ti22 0.0417 0.0417
Fe22 0.0417 0.0417
Ti23 0.0833 0.0417
Fe23 0.0833 0.0417
O1 0 0.2083
O2 0 0.25
O3 0 0.25

loop_
_atom_type_symbol
_atom_type_scat_dispersion_real
_atom_type_scat_dispersion_imag
_atom_type_scat_source
Fe 0.3463 0.8444 'International Tables Vol C tables 4.2.6.8 and 6.1.1.1'
La -0.2871 2.4523 'International Tables Vol C tables 4.2.6.8 and 6.1.1.1'
O 0.0106 0.0060 'International Tables Vol C tables 4.2.6.8 and 6.1.1.1'
Ti 0.2776 0.4457 'International Tables Vol C tables 4.2.6.8 and 6.1.1.1'

loop_
_cell_wave_vector_seq_id
_cell_wave_vector_x
_cell_wave_vector_y
_cell_wave_vector_z
1 0.000000 0.083333 0.000000

loop_
_geom_bond_atom_site_label_1
_geom_bond_atom_site_label_2
_geom_bond_site_ssg_symmetry_2
_geom_bond_distance_av
_geom_bond_distance_min
_geom_bond_distance_max
La1 La1 1_5545 5.53660(16) 5.53660(16) 5.53660(16)
La1 La1 1_5565 5.53660(16) 5.53660(16) 5.53660(16)
La1 La1 7_4555 3.91382(19) 3.91382(19) 3.91382(19)
La1 La1 7_5555 3.92194(19) 3.92194(19) 3.92194(19)
La1 Ti11 1_5545 3.40058(12) 3.40058(12) 3.40058(12)
La1 Ti11 . 3.38435(12) 3.38435(12) 3.38435(12)
La1 Fe11 1_5545 3.40058(12) 3.40058(12) 3.40058(12)
La1 Fe11 . 3.38435(12) 3.38435(12) 3.38435(12)
La1 Ti21 1_4545 3.39824(12) 3.39824(12) 3.39824(12)
La1 Ti21 1_4555 3.38200(12) 3.38200(12) 3.38200(12)
La1 Fe21 1_4545 3.39824(12) 3.39824(12) 3.39824(12)
La1 Fe21 1_4555 3.38200(12) 3.38200(12) 3.38200(12)
La1 O1 1_5445 5.776(8) 5.776(8) 5.776(8)
La1 O1 1_5545 2.4548(15) 2.4548(15) 2.4548(15)
La1 O1 . 3.0856(15) 3.0856(15) 3.0856(15)
La1 O1 1_5645 5.977(8) 5.977(8) 5.977(8)
La1 O1 7_4555 4.9950(15) 4.9950(15) 4.9950(15)
La1 O1 7_4565 4.6081(15) 4.6081(15) 4.6081(15)
La1 O1 7_5555 4.9963(15) 4.9963(15) 4.9963(15)
La1 O1 7_5565 4.6095(15) 4.6095(15) 4.6095(15)
La1 O2 1_5455 4.639(13) 4.639(13) 4.639(13)
La1 O2 1_5545 4.815(8) 4.815(8) 4.815(8)
La1 O2 . 2.442(8) 2.442(8) 2.442(8)
La1 O2 7_4555 5.836(7) 5.836(7) 5.836(7)
La1 O2 7_5555 2.775(8) 2.775(8) 2.775(8)
La1 O2 7_5565 4.970(8) 4.970(8) 4.970(8)
La1 O2 7_5655 5.092(13) 5.092(13) 5.092(13)
La1 O3 1_4455 4.662(13) 4.662(13) 4.662(13)
La1 O3 1_4545 4.824(6) 4.824(6) 4.824(6)
La1 O3 1_4555 2.423(6) 2.423(6) 2.423(6)
La1 O3 7_5555 2.749(6) 2.749(6) 2.749(6)
La1 O3 7_5565 4.973(6) 4.973(6) 4.973(6)
La1 O3 7_5655 5.121(13) 5.121(13) 5.121(13)
La1 O3 7_6555 5.839(6) 5.839(6) 5.839(6)
La1 La11 6_4545 5.3937(11) 5.3937(11) 5.3937(11)
La1 La11 6_4555 5.3795(11) 5.3795(11) 5.3795(11)
La1 La11 6_4645 5.6267(10) 5.6267(10) 5.6267(10)
La1 La11 6_4655 5.6009(10) 5.6009(10) 5.6009(10)
La1 La11 6_5545 5.3968(11) 5.3968(11) 5.3968(11)
La1 La11 6_5555 5.3825(11) 5.3825(11) 5.3825(11)
La1 La11 6_5645 5.6260(10) 5.6260(10) 5.6260(10)
La1 La11 6_5655 5.6002(10) 5.6002(10) 5.6002(10)
La1 La11 8_4445 3.8896(6) 3.8896(6) 3.8896(6)
La1 La11 8_4455 3.8985(6) 3.8985(6) 3.8985(6)
La1 La11 8_4545 3.8311(6) 3.8311(6) 3.8311(6)
La1 La11 8_4555 3.8224(6) 3.8224(6) 3.8224(6)
La1 Ti121 6_5545 3.428(3) 3.428(3) 3.428(3)
La1 Ti121 8_4555 3.585(3) 3.585(3) 3.585(3)
La1 Fe121 6_5545 3.428(3) 3.428(3) 3.428(3)
La1 Fe121 8_4555 3.585(3) 3.585(3) 3.585(3)
La1 Ti221 6_5545 3.438(3) 3.438(3) 3.438(3)
La1 Ti221 8_3555 3.601(3) 3.601(3) 3.601(3)
La1 Fe221 6_5545 3.438(3) 3.438(3) 3.438(3)
La1 Fe221 8_3555 3.601(3) 3.601(3) 3.601(3)
La1 O11 6_4545 4.96(2) 4.96(2) 4.96(2)
La1 O11 6_4645 4.69(2) 4.69(2) 4.69(2)
La1 O11 6_5545 4.93(2) 4.93(2) 4.93(2)
La1 O11 6_5645 4.65(2) 4.65(2) 4.65(2)
La1 O11 8_4455 2.370(17) 2.370(17) 2.370(17)
La1 O11 8_4465 5.883(15) 5.883(15) 5.883(15)
La1 O11 8_4555 3.202(17) 3.202(17) 3.202(17)
La1 O21 6_4545 3.68(3) 3.68(3) 3.68(3)
La1 O21 6_4645 4.09(2) 4.09(2) 4.09(2)
La1 O21 6_5645 5.21(2) 5.21(2) 5.21(2)
La1 O21 8_4445 5.17(2) 5.17(2) 5.17(2)
La1 O21 8_4455 2.40(2) 2.40(2) 2.40(2)
La1 O21 8_4555 4.18(3) 4.18(3) 4.18(3)
La1 O31 6_5645 5.14(2) 5.14(2) 5.14(2)
La1 O31 6_6545 3.76(3) 3.76(3) 3.76(3)
La1 O31 6_6555 5.99(3) 5.99(3) 5.99(3)
La1 O31 6_6645 4.25(2) 4.25(2) 4.25(2)
La1 O31 8_3445 4.95(2) 4.95(2) 4.95(2)
La1 O31 8_3455 2.46(2) 2.46(2) 2.46(2)
La1 O31 8_3555 4.13(3) 4.13(3) 4.13(3)
La2 La2 1_5545 5.5366(3) 5.5366(3) 5.5366(3)
La2 La2 1_5565 5.5366(3) 5.5366(3) 5.5366(3)
La2 La2 2_5645 4.0132(3) 4.0132(3) 4.0132(3)
La2 La2 2_5655 4.0132(3) 4.0132(3) 4.0132(3)
La2 La3 7_4555 3.9043(4) 3.9043(4) 3.9043(4)
La2 La3 7_5555 3.9735(4) 3.9735(4) 3.9735(4)
La2 La3 8_4645 4.0570(4) 4.0570(4) 4.0570(4)
La2 La3 8_4655 4.3874(3) 4.3874(3) 4.3874(3)
La2 Ti13 1_5545 3.3778(5) 3.3778(5) 3.3778(5)
La2 Ti13 . 3.8192(5) 3.8192(5) 3.8192(5)
La2 Ti13 2_5645 3.3558(4) 3.3558(4) 3.3558(4)
La2 Fe13 1_5545 3.3778(5) 3.3778(5) 3.3778(5)
La2 Fe13 . 3.8192(5) 3.8192(5) 3.8192(5)
La2 Fe13 2_5645 3.3558(4) 3.3558(4) 3.3558(4)
La2 Ti23 1_4545 3.3736(5) 3.3736(5) 3.3736(5)
La2 Ti23 1_4555 3.7845(5) 3.7845(5) 3.7845(5)
La2 Ti23 2_5645 5.1247(6) 5.1247(6) 5.1247(6)
La2 Ti23 2_6645 5.1249(6) 5.1249(6) 5.1249(6)
La2 Fe23 1_4545 3.3736(5) 3.3736(5) 3.3736(5)
La2 Fe23 1_4555 3.7845(5) 3.7845(5) 3.7845(5)
La2 Fe23 2_5645 5.1247(6) 5.1247(6) 5.1247(6)
La2 Fe23 2_6645 5.1249(6) 5.1249(6) 5.1249(6)
La2 O1 1_5545 2.537(8) 2.537(8) 2.537(8)
La2 O1 . 3.760(8) 3.760(8) 3.760(8)
La2 O1 2_5645 4.150(9) 4.150(9) 4.150(9)
La2 O1 7_4555 4.948(9) 4.948(9) 4.948(9)
La2 O1 7_4565 5.009(9) 5.009(9) 5.009(9)
La2 O1 7_5555 4.972(9) 4.972(9) 4.972(9)
La2 O1 7_5565 5.033(9) 5.033(9) 5.033(9)
La2 O1 8_4655 4.022(8) 4.022(8) 4.022(8)
La2 O2 1_5545 4.351(15) 4.351(15) 4.351(15)
La2 O2 . 2.441(15) 2.441(15) 2.441(15)
La2 O2 2_5645 2.530(15) 2.530(15) 2.530(15)
La2 O2 2_5655 4.908(15) 4.908(15) 4.908(15)
La2 O2 7_5555 3.482(13) 3.482(13) 3.482(13)
La2 O2 7_5565 5.897(13) 5.897(13) 5.897(13)
La2 O2 8_4645 5.800(13) 5.800(13) 5.800(13)
La2 O2 8_4655 5.064(13) 5.064(13) 5.064(13)
La2 O3 1_4545 4.401(14) 4.401(14) 4.401(14)
La2 O3 1_4555 2.382(14) 2.382(14) 2.382(14)
La2 O3 2_5645 4.844(15) 4.844(15) 4.844(15)
La2 O3 2_6645 4.633(15) 4.633(15) 4.633(15)
La2 O3 7_5555 3.435(13) 3.435(13) 3.435(13)
La2 O3 7_5565 5.908(13) 5.908(13) 5.908(13)
La2 La11 6_4545 5.9936(10) 5.9936(10) 5.9936(10)
La2 La11 8_4445 4.7810(6) 4.7810(6) 4.7810(6)
La2 La11 8_4455 5.3325(6) 5.3325(6) 5.3325(6)
La2 Ti121 8_4455 4.354(3) 4.354(3) 4.354(3)
La2 Fe121 8_4455 4.354(3) 4.354(3) 4.354(3)
La2 Ti221 8_3455 4.330(3) 4.330(3) 4.330(3)
La2 Fe221 8_3455 4.330(3) 4.330(3) 4.330(3)
La2 O11 6_4545 5.861(19) 5.861(19) 5.861(19)
La2 O11 6_5545 5.846(19) 5.846(19) 5.846(19)
La2 O11 8_4455 3.680(17) 3.680(17) 3.680(17)
La2 O21 5_4545 4.235(11) 4.235(11) 4.235(11)
La2 O21 5_4555 3.435(11) 3.435(11) 3.435(11)
La2 O21 6_4545 5.58(2) 5.58(2) 5.58(2)
La2 O21 6_4645 3.978(11) 3.978(11) 3.978(11)
La2 O21 6_5645 3.958(11) 3.958(11) 3.958(11)
La2 O21 8_4455 4.18(3) 4.18(3) 4.18(3)
La2 O31 5_3545 4.454(11) 4.454(11) 4.454(11)
La2 O31 5_3555 3.427(11) 3.427(11) 3.427(11)
La2 O31 6_5645 3.850(11) 3.850(11) 3.850(11)
La2 O31 6_6545 5.70(2) 5.70(2) 5.70(2)
La2 O31 6_6645 4.140(11) 4.140(11) 4.140(11)
La2 O31 7_6755 5.76(3) 5.76(3) 5.76(3)
La2 O31 8_3445 5.88(3) 5.88(3) 5.88(3)
La2 O31 8_3455 4.28(3) 4.28(3) 4.28(3)
La3 La3 1_5545 5.5366(3) 5.5366(3) 5.5366(3)
La3 La3 1_5565 5.5366(3) 5.5366(3) 5.5366(3)
La3 La3 6_4445 4.4168(4) 4.4168(4) 4.4168(4)
La3 La3 6_4455 4.4168(4) 4.4168(4) 4.4168(4)
La3 Ti13 7_5555 3.5483(5) 3.5483(5) 3.5483(5)
La3 Ti13 7_5565 3.4934(5) 3.4934(5) 3.4934(5)
La3 Ti13 4_4455 5.3915(6) 5.3915(6) 5.3915(6)
La3 Ti13 4_5455 5.3954(6) 5.3954(6) 5.3954(6)
La3 Fe13 7_5555 3.5483(5) 3.5483(5) 3.5483(5)
La3 Fe13 7_5565 3.4934(5) 3.4934(5) 3.4934(5)
La3 Fe13 4_4455 5.3915(6) 5.3915(6) 5.3915(6)
La3 Fe13 4_5455 5.3954(6) 5.3954(6) 5.3954(6)
La3 Ti23 7_5555 3.4855(5) 3.4855(5) 3.4855(5)
La3 Ti23 7_5565 3.4638(5) 3.4638(5) 3.4638(5)
La3 Ti23 4_4455 3.6658(4) 3.6658(4) 3.6658(4)
La3 Fe23 7_5555 3.4855(5) 3.4855(5) 3.4855(5)
La3 Fe23 7_5565 3.4638(5) 3.4638(5) 3.4638(5)
La3 Fe23 4_4455 3.6658(4) 3.6658(4) 3.6658(4)
La3 O1 1_5545 2.766(7) 2.766(7) 2.766(7)
La3 O1 . 3.136(7) 3.136(7) 3.136(7)
La3 O1 6_4445 4.340(8) 4.340(8) 4.340(8)
La3 O1 7_4555 5.167(9) 5.167(9) 5.167(9)
La3 O1 7_4565 4.667(10) 4.667(10) 4.667(10)
La3 O1 7_5555 5.193(9) 5.193(9) 5.193(9)
La3 O1 7_5565 4.696(10) 4.696(10) 4.696(10)
La3 O1 4_5455 4.454(9) 4.454(9) 4.454(9)
La3 O2 1_5545 5.286(13) 5.286(13) 5.286(13)
La3 O2 . 2.843(13) 2.843(13) 2.843(13)
La3 O2 7_4555 5.884(15) 5.884(15) 5.884(15)
La3 O2 7_5555 2.512(15) 2.512(15) 2.512(15)
La3 O2 7_5565 4.698(15) 4.698(15) 4.698(15)
La3 O2 7_5655 5.857(8) 5.857(8) 5.857(8)
La3 O2 4_4455 4.991(15) 4.991(15) 4.991(15)
La3 O2 4_5455 4.835(15) 4.835(15) 4.835(15)
La3 O3 1_4545 5.287(13) 5.287(13) 5.287(13)
La3 O3 1_4555 2.766(13) 2.766(13) 2.766(13)
La3 O3 6_5445 5.285(13) 5.285(13) 5.285(13)
La3 O3 7_5555 2.437(14) 2.437(14) 2.437(14)
La3 O3 7_5565 4.736(14) 4.736(14) 4.736(14)
La3 O3 7_5655 5.855(6) 5.855(6) 5.855(6)
La3 O3 7_6555 5.899(14) 5.899(14) 5.899(14)
La3 O3 4_4445 4.887(15) 4.887(15) 4.887(15)
La3 O3 4_4455 3.118(15) 3.118(15) 3.118(15)
La3 La11 8_4545 4.6589(6) 4.6589(6) 4.6589(6)
La3 La11 8_4555 4.3750(6) 4.3750(6) 4.3750(6)
La3 Ti121 6_5645 4.012(3) 4.012(3) 4.012(3)
La3 Fe121 6_5645 4.012(3) 4.012(3) 4.012(3)
La3 Ti221 6_5645 3.971(3) 3.971(3) 3.971(3)
La3 Fe221 6_5645 3.971(3) 3.971(3) 3.971(3)
La3 O11 6_4645 5.11(2) 5.11(2) 5.11(2)
La3 O11 6_5645 5.12(2) 5.12(2) 5.12(2)
La3 O11 8_4555 3.957(17) 3.957(17) 3.957(17)
La3 O21 6_4645 3.46(3) 3.46(3) 3.46(3)
La3 O21 6_4655 5.99(3) 5.99(3) 5.99(3)
La3 O21 3_5555 3.505(11) 3.505(11) 3.505(11)
La3 O21 3_5565 4.606(11) 4.606(11) 4.606(11)
La3 O21 8_4445 4.784(11) 4.784(11) 4.784(11)
La3 O21 8_4455 1.078(11) 1.078(11) 1.078(11)
La3 O21 8_4555 4.26(2) 4.26(2) 4.26(2)
La3 O31 6_6645 3.68(3) 3.68(3) 3.68(3)
La3 O31 6_6655 5.71(3) 5.71(3) 5.71(3)
La3 O31 3_6555 3.333(11) 3.333(11) 3.333(11)
La3 O31 3_6565 4.690(11) 4.690(11) 4.690(11)
La3 O31 8_3445 4.608(11) 4.608(11) 4.608(11)
La3 O31 8_3455 1.210(11) 1.210(11) 1.210(11)
La3 O31 8_3555 4.30(2) 4.30(2) 4.30(2)
Ti11 Ti11 1_5545 5.5366 5.5366 5.5366
Ti11 Ti11 1_5565 5.5366 5.5366 5.5366
Ti11 Fe11 1_5545 5.5366 5.5366 5.5366
Ti11 Fe11 . 0 0 0
Ti11 Fe11 1_5565 5.5366 5.5366 5.5366
Ti11 Ti13 1_5655 5.5524(3) 5.5524(3) 5.5524(3)
Ti11 Ti13 7_5465 5.5524(3) 5.5524(3) 5.5524(3)
Ti11 Fe13 1_5655 5.5524(3) 5.5524(3) 5.5524(3)
Ti11 Fe13 7_5465 5.5524(3) 5.5524(3) 5.5524(3)
Ti11 Ti21 1_4555 3.9136 3.9136 3.9136
Ti11 Ti21 . 3.9136 3.9136 3.9136
Ti11 Fe21 1_4555 3.9136 3.9136 3.9136
Ti11 Fe21 . 3.9136 3.9136 3.9136
Ti11 O1 1_5455 5.739(8) 5.739(8) 5.739(8)
Ti11 O1 1_5545 5.5659(15) 5.5659(15) 5.5659(15)
Ti11 O1 . 1.9826(15) 1.9826(15) 1.9826(15)
Ti11 O1 1_5655 5.651(9) 5.651(9) 5.651(9)
Ti11 O1 1_6555 5.8806(15) 5.8806(15) 5.8806(15)
Ti11 O1 7_4565 5.8806(15) 5.8806(15) 5.8806(15)
Ti11 O1 7_5465 5.651(9) 5.651(9) 5.651(9)
Ti11 O1 7_5565 1.9826(15) 1.9826(15) 1.9826(15)
Ti11 O1 7_5575 5.5659(15) 5.5659(15) 5.5659(15)
Ti11 O1 7_5665 5.739(8) 5.739(8) 5.739(8)
Ti11 O2 1_5455 4.558(13) 4.558(13) 4.558(13)
Ti11 O2 1_5465 5.858(13) 5.858(13) 5.858(13)
Ti11 O2 . 1.969(8) 1.969(8) 1.969(8)
Ti11 O2 1_5565 4.174(8) 4.174(8) 4.174(8)
Ti11 O2 7_5555 4.174(8) 4.174(8) 4.174(8)
Ti11 O2 7_5565 1.969(8) 1.969(8) 1.969(8)
Ti11 O2 7_5655 5.858(13) 5.858(13) 5.858(13)
Ti11 O2 7_5665 4.558(13) 4.558(13) 4.558(13)
Ti11 O3 1_4455 5.806(13) 5.806(13) 5.806(13)
Ti11 O3 1_4555 4.137(6) 4.137(6) 4.137(6)
Ti11 O3 1_4565 5.521(6) 5.521(6) 5.521(6)
Ti11 O3 . 4.610(6) 4.610(6) 4.610(6)
Ti11 O3 1_5565 5.883(6) 5.883(6) 5.883(6)
Ti11 O3 7_5555 5.883(6) 5.883(6) 5.883(6)
Ti11 O3 7_5565 4.610(6) 4.610(6) 4.610(6)
Ti11 O3 7_6555 5.521(6) 5.521(6) 5.521(6)
Ti11 O3 7_6565 4.137(6) 4.137(6) 4.137(6)
Ti11 O3 7_6665 5.806(13) 5.806(13) 5.806(13)
Ti11 La11 6_5555 3.2152(10) 3.2152(10) 3.2152(10)
Ti11 La11 6_5655 3.4389(9) 3.4389(9) 3.4389(9)
Ti11 La11 8_4455 3.4390(9) 3.4390(9) 3.4390(9)
Ti11 La11 8_4555 3.2152(10) 3.2152(10) 3.2152(10)
Ti11 Ti121 6_5545 3.983(2) 3.983(2) 3.983(2)
Ti11 Ti121 6_5555 4.046(2) 4.046(2) 4.046(2)
Ti11 Ti121 8_4555 4.046(2) 4.046(2) 4.046(2)
Ti11 Ti121 8_4565 3.983(2) 3.983(2) 3.983(2)
Ti11 Fe121 6_5545 3.983(2) 3.983(2) 3.983(2)
Ti11 Fe121 6_5555 4.046(2) 4.046(2) 4.046(2)
Ti11 Fe121 8_4555 4.046(2) 4.046(2) 4.046(2)
Ti11 Fe121 8_4565 3.983(2) 3.983(2) 3.983(2)
Ti11 Ti221 6_5545 5.590(3) 5.590(3) 5.590(3)
Ti11 Ti221 6_5555 5.628(3) 5.628(3) 5.628(3)
Ti11 Ti221 6_6545 5.605(3) 5.605(3) 5.605(3)
Ti11 Ti221 6_6555 5.643(3) 5.643(3) 5.643(3)
Ti11 Ti221 8_3555 5.643(3) 5.643(3) 5.643(3)
Ti11 Ti221 8_3565 5.605(3) 5.605(3) 5.605(3)
Ti11 Ti221 8_4555 5.628(3) 5.628(3) 5.628(3)
Ti11 Ti221 8_4565 5.590(3) 5.590(3) 5.590(3)
Ti11 Fe221 6_5545 5.590(3) 5.590(3) 5.590(3)
Ti11 Fe221 6_5555 5.628(3) 5.628(3) 5.628(3)
Ti11 Fe221 6_6545 5.605(3) 5.605(3) 5.605(3)
Ti11 Fe221 6_6555 5.643(3) 5.643(3) 5.643(3)
Ti11 Fe221 8_3555 5.643(3) 5.643(3) 5.643(3)
Ti11 Fe221 8_3565 5.605(3) 5.605(3) 5.605(3)
Ti11 Fe221 8_4555 5.628(3) 5.628(3) 5.628(3)
Ti11 Fe221 8_4565 5.590(3) 5.590(3) 5.590(3)
Ti11 O11 6_5545 4.571(18) 4.571(18) 4.571(18)
Ti11 O11 6_5555 4.615(18) 4.615(18) 4.615(18)
Ti11 O11 6_5645 4.084(17) 4.084(17) 4.084(17)
Ti11 O11 6_5655 4.270(17) 4.270(17) 4.270(17)
Ti11 O11 8_4455 4.270(17) 4.270(17) 4.270(17)
Ti11 O11 8_4465 4.084(17) 4.084(17) 4.084(17)
Ti11 O11 8_4555 4.615(18) 4.615(18) 4.615(18)
Ti11 O11 8_4565 4.571(18) 4.571(18) 4.571(18)
Ti11 O21 6_4545 5.82(3) 5.82(3) 5.82(3)
Ti11 O21 6_4555 5.47(3) 5.47(3) 5.47(3)
Ti11 O21 6_4655 5.97(2) 5.97(2) 5.97(2)
Ti11 O21 6_5555 5.95(3) 5.95(3) 5.95(3)
Ti11 O21 6_5645 5.02(2) 5.02(2) 5.02(2)
Ti11 O21 6_5655 3.92(2) 3.92(2) 3.92(2)
Ti11 O21 8_4455 3.92(2) 3.92(2) 3.92(2)
Ti11 O21 8_4465 5.02(2) 5.02(2) 5.02(2)
Ti11 O21 8_4555 5.95(3) 5.95(3) 5.95(3)
Ti11 O21 8_5455 5.97(2) 5.97(2) 5.97(2)
Ti11 O21 8_5555 5.47(3) 5.47(3) 5.47(3)
Ti11 O21 8_5565 5.82(3) 5.82(3) 5.82(3)
Ti11 O31 6_6545 4.89(3) 4.89(3) 4.89(3)
Ti11 O31 6_6555 3.87(3) 3.87(3) 3.87(3)
Ti11 O31 6_6645 4.69(2) 4.69(2) 4.69(2)
Ti11 O31 6_6655 3.12(2) 3.12(2) 3.12(2)
Ti11 O31 8_3455 3.12(2) 3.12(2) 3.12(2)
Ti11 O31 8_3465 4.69(2) 4.69(2) 4.69(2)
Ti11 O31 8_3555 3.87(3) 3.87(3) 3.87(3)
Ti11 O31 8_3565 4.89(3) 4.89(3) 4.89(3)
Fe11 Fe11 1_5545 5.5366 5.5366 5.5366
Fe11 Fe11 1_5565 5.5366 5.5366 5.5366
Fe11 Ti13 1_5655 5.5524(3) 5.5524(3) 5.5524(3)
Fe11 Ti13 7_5465 5.5524(3) 5.5524(3) 5.5524(3)
Fe11 Fe13 1_5655 5.5524(3) 5.5524(3) 5.5524(3)
Fe11 Fe13 7_5465 5.5524(3) 5.5524(3) 5.5524(3)
Fe11 Ti21 1_4555 3.9136 3.9136 3.9136
Fe11 Ti21 . 3.9136 3.9136 3.9136
Fe11 Fe21 1_4555 3.9136 3.9136 3.9136
Fe11 Fe21 . 3.9136 3.9136 3.9136
Fe11 O1 1_5455 5.739(8) 5.739(8) 5.739(8)
Fe11 O1 1_5545 5.5659(15) 5.5659(15) 5.5659(15)
Fe11 O1 . 1.9826(15) 1.9826(15) 1.9826(15)
Fe11 O1 1_5655 5.651(9) 5.651(9) 5.651(9)
Fe11 O1 1_6555 5.8806(15) 5.8806(15) 5.8806(15)
Fe11 O1 7_4565 5.8806(15) 5.8806(15) 5.8806(15)
Fe11 O1 7_5465 5.651(9) 5.651(9) 5.651(9)
Fe11 O1 7_5565 1.9826(15) 1.9826(15) 1.9826(15)
Fe11 O1 7_5575 5.5659(15) 5.5659(15) 5.5659(15)
Fe11 O1 7_5665 5.739(8) 5.739(8) 5.739(8)
Fe11 O2 1_5455 4.558(13) 4.558(13) 4.558(13)
Fe11 O2 1_5465 5.858(13) 5.858(13) 5.858(13)
Fe11 O2 . 1.969(8) 1.969(8) 1.969(8)
Fe11 O2 1_5565 4.174(8) 4.174(8) 4.174(8)
Fe11 O2 7_5555 4.174(8) 4.174(8) 4.174(8)
Fe11 O2 7_5565 1.969(8) 1.969(8) 1.969(8)
Fe11 O2 7_5655 5.858(13) 5.858(13) 5.858(13)
Fe11 O2 7_5665 4.558(13) 4.558(13) 4.558(13)
Fe11 O3 1_4455 5.806(13) 5.806(13) 5.806(13)
Fe11 O3 1_4555 4.137(6) 4.137(6) 4.137(6)
Fe11 O3 1_4565 5.521(6) 5.521(6) 5.521(6)
Fe11 O3 . 4.610(6) 4.610(6) 4.610(6)
Fe11 O3 1_5565 5.883(6) 5.883(6) 5.883(6)
Fe11 O3 7_5555 5.883(6) 5.883(6) 5.883(6)
Fe11 O3 7_5565 4.610(6) 4.610(6) 4.610(6)
Fe11 O3 7_6555 5.521(6) 5.521(6) 5.521(6)
Fe11 O3 7_6565 4.137(6) 4.137(6) 4.137(6)
Fe11 O3 7_6665 5.806(13) 5.806(13) 5.806(13)
Fe11 La11 6_5555 3.2152(10) 3.2152(10) 3.2152(10)
Fe11 La11 6_5655 3.4389(9) 3.4389(9) 3.4389(9)
Fe11 La11 8_4455 3.4390(9) 3.4390(9) 3.4390(9)
Fe11 La11 8_4555 3.2152(10) 3.2152(10) 3.2152(10)
Fe11 Ti121 6_5545 3.983(2) 3.983(2) 3.983(2)
Fe11 Ti121 6_5555 4.046(2) 4.046(2) 4.046(2)
Fe11 Ti121 8_4555 4.046(2) 4.046(2) 4.046(2)
Fe11 Ti121 8_4565 3.983(2) 3.983(2) 3.983(2)
Fe11 Fe121 6_5545 3.983(2) 3.983(2) 3.983(2)
Fe11 Fe121 6_5555 4.046(2) 4.046(2) 4.046(2)
Fe11 Fe121 8_4555 4.046(2) 4.046(2) 4.046(2)
Fe11 Fe121 8_4565 3.983(2) 3.983(2) 3.983(2)
Fe11 Ti221 6_5545 5.590(3) 5.590(3) 5.590(3)
Fe11 Ti221 6_5555 5.628(3) 5.628(3) 5.628(3)
Fe11 Ti221 6_6545 5.605(3) 5.605(3) 5.605(3)
Fe11 Ti221 6_6555 5.643(3) 5.643(3) 5.643(3)
Fe11 Ti221 8_3555 5.643(3) 5.643(3) 5.643(3)
Fe11 Ti221 8_3565 5.605(3) 5.605(3) 5.605(3)
Fe11 Ti221 8_4555 5.628(3) 5.628(3) 5.628(3)
Fe11 Ti221 8_4565 5.590(3) 5.590(3) 5.590(3)
Fe11 Fe221 6_5545 5.590(3) 5.590(3) 5.590(3)
Fe11 Fe221 6_5555 5.628(3) 5.628(3) 5.628(3)
Fe11 Fe221 6_6545 5.605(3) 5.605(3) 5.605(3)
Fe11 Fe221 6_6555 5.643(3) 5.643(3) 5.643(3)
Fe11 Fe221 8_3555 5.643(3) 5.643(3) 5.643(3)
Fe11 Fe221 8_3565 5.605(3) 5.605(3) 5.605(3)
Fe11 Fe221 8_4555 5.628(3) 5.628(3) 5.628(3)
Fe11 Fe221 8_4565 5.590(3) 5.590(3) 5.590(3)
Fe11 O11 6_5545 4.571(18) 4.571(18) 4.571(18)
Fe11 O11 6_5555 4.615(18) 4.615(18) 4.615(18)
Fe11 O11 6_5645 4.084(17) 4.084(17) 4.084(17)
Fe11 O11 6_5655 4.270(17) 4.270(17) 4.270(17)
Fe11 O11 8_4455 4.270(17) 4.270(17) 4.270(17)
Fe11 O11 8_4465 4.084(17) 4.084(17) 4.084(17)
Fe11 O11 8_4555 4.615(18) 4.615(18) 4.615(18)
Fe11 O11 8_4565 4.571(18) 4.571(18) 4.571(18)
Fe11 O21 6_4545 5.82(3) 5.82(3) 5.82(3)
Fe11 O21 6_4555 5.47(3) 5.47(3) 5.47(3)
Fe11 O21 6_4655 5.97(2) 5.97(2) 5.97(2)
Fe11 O21 6_5555 5.95(3) 5.95(3) 5.95(3)
Fe11 O21 6_5645 5.02(2) 5.02(2) 5.02(2)
Fe11 O21 6_5655 3.92(2) 3.92(2) 3.92(2)
Fe11 O21 8_4455 3.92(2) 3.92(2) 3.92(2)
Fe11 O21 8_4465 5.02(2) 5.02(2) 5.02(2)
Fe11 O21 8_4555 5.95(3) 5.95(3) 5.95(3)
Fe11 O21 8_5455 5.97(2) 5.97(2) 5.97(2)
Fe11 O21 8_5555 5.47(3) 5.47(3) 5.47(3)
Fe11 O21 8_5565 5.82(3) 5.82(3) 5.82(3)
Fe11 O31 6_6545 4.89(3) 4.89(3) 4.89(3)
Fe11 O31 6_6555 3.87(3) 3.87(3) 3.87(3)
Fe11 O31 6_6645 4.69(2) 4.69(2) 4.69(2)
Fe11 O31 6_6655 3.12(2) 3.12(2) 3.12(2)
Fe11 O31 8_3455 3.12(2) 3.12(2) 3.12(2)
Fe11 O31 8_3465 4.69(2) 4.69(2) 4.69(2)
Fe11 O31 8_3555 3.87(3) 3.87(3) 3.87(3)
Fe11 O31 8_3565 4.89(3) 4.89(3) 4.89(3)
Ti13 Ti13 1_5545 5.5366(5) 5.5366(5) 5.5366(5)
Ti13 Ti13 1_5565 5.5366(5) 5.5366(5) 5.5366(5)
Ti13 Ti13 2_5645 5.6643(5) 5.6643(5) 5.6643(5)
Ti13 Ti13 2_5655 5.6643(5) 5.6643(5) 5.6643(5)
Ti13 Fe13 1_5545 5.5366(5) 5.5366(5) 5.5366(5)
Ti13 Fe13 . 0 0 0
Ti13 Fe13 1_5565 5.5366(5) 5.5366(5) 5.5366(5)
Ti13 Fe13 2_5645 5.6643(5) 5.6643(5) 5.6643(5)
Ti13 Fe13 2_5655 5.6643(5) 5.6643(5) 5.6643(5)
Ti13 Ti23 1_4555 3.8819(8) 3.8819(8) 3.8819(8)
Ti13 Ti23 . 3.9460(8) 3.9460(8) 3.9460(8)
Ti13 Ti23 2_6645 5.6581(5) 5.6581(5) 5.6581(5)
Ti13 Ti23 2_6655 5.6373(5) 5.6373(5) 5.6373(5)
Ti13 Fe23 1_4555 3.8819(8) 3.8819(8) 3.8819(8)
Ti13 Fe23 . 3.9460(8) 3.9460(8) 3.9460(8)
Ti13 Fe23 2_6645 5.6581(5) 5.6581(5) 5.6581(5)
Ti13 Fe23 2_6655 5.6373(5) 5.6373(5) 5.6373(5)
Ti13 O1 1_5455 5.8891(14) 5.8891(14) 5.8891(14)
Ti13 O1 1_5545 5.484(8) 5.484(8) 5.484(8)
Ti13 O1 . 1.985(10) 1.985(10) 1.985(10)
Ti13 O1 1_6555 5.920(10) 5.920(10) 5.920(10)
Ti13 O1 2_5645 5.354(8) 5.354(8) 5.354(8)
Ti13 O1 2_5655 5.761(8) 5.761(8) 5.761(8)
Ti13 O1 7_4565 5.850(10) 5.850(10) 5.850(10)
Ti13 O1 7_5465 5.9024(14) 5.9024(14) 5.9024(14)
Ti13 O1 7_5565 2.005(10) 2.005(10) 2.005(10)
Ti13 O1 7_5575 5.666(7) 5.666(7) 5.666(7)
Ti13 O2 1_5455 4.564(8) 4.564(8) 4.564(8)
Ti13 O2 . 1.832(15) 1.832(15) 1.832(15)
Ti13 O2 1_5565 4.226(15) 4.226(15) 4.226(15)
Ti13 O2 2_5645 5.750(15) 5.750(15) 5.750(15)
Ti13 O2 2_5655 4.113(15) 4.113(15) 4.113(15)
Ti13 O2 7_5555 4.005(13) 4.005(13) 4.005(13)
Ti13 O2 7_5565 2.206(13) 2.206(13) 2.206(13)
Ti13 O3 1_4455 5.845(6) 5.845(6) 5.845(6)
Ti13 O3 1_4555 4.167(15) 4.167(15) 4.167(15)
Ti13 O3 1_4565 5.580(14) 5.580(14) 5.580(14)
Ti13 O3 . 4.458(15) 4.458(15) 4.458(15)
Ti13 O3 1_5565 5.801(14) 5.801(14) 5.801(14)
Ti13 O3 2_6645 5.885(15) 5.885(15) 5.885(15)
Ti13 O3 2_6655 4.214(15) 4.214(15) 4.214(15)
Ti13 O3 7_5555 5.798(13) 5.798(13) 5.798(13)
Ti13 O3 7_5565 4.783(13) 4.783(13) 4.783(13)
Ti13 O3 7_6555 5.314(13) 5.314(13) 5.314(13)
Ti13 O3 7_6565 4.184(13) 4.184(13) 4.184(13)
Ti13 La11 6_5555 3.3683(10) 3.3683(10) 3.3683(10)
Ti13 La11 8_4455 3.5726(10) 3.5726(10) 3.5726(10)
Ti13 Ti121 8_4455 3.707(2) 3.707(2) 3.707(2)
Ti13 Ti121 8_4465 3.948(2) 3.948(2) 3.948(2)
Ti13 Fe121 8_4455 3.707(2) 3.707(2) 3.707(2)
Ti13 Fe121 8_4465 3.948(2) 3.948(2) 3.948(2)
Ti13 Ti221 8_3455 5.367(3) 5.367(3) 5.367(3)
Ti13 Ti221 8_3465 5.545(3) 5.545(3) 5.545(3)
Ti13 Ti221 8_4455 5.388(3) 5.388(3) 5.388(3)
Ti13 Ti221 8_4465 5.564(3) 5.564(3) 5.564(3)
Ti13 Fe221 8_3455 5.367(3) 5.367(3) 5.367(3)
Ti13 Fe221 8_3465 5.545(3) 5.545(3) 5.545(3)
Ti13 Fe221 8_4455 5.388(3) 5.388(3) 5.388(3)
Ti13 Fe221 8_4465 5.564(3) 5.564(3) 5.564(3)
Ti13 O11 6_5545 4.385(17) 4.385(17) 4.385(17)
Ti13 O11 6_5555 4.810(17) 4.810(17) 4.810(17)
Ti13 O11 8_4455 4.040(18) 4.040(18) 4.040(18)
Ti13 O11 8_4465 4.275(17) 4.275(17) 4.275(17)
Ti13 O21 5_4555 4.968(11) 4.968(11) 4.968(11)
Ti13 O21 5_5555 5.034(11) 5.034(11) 5.034(11)
Ti13 O21 6_5545 5.46(2) 5.46(2) 5.46(2)
Ti13 O21 6_5555 4.73(2) 4.73(2) 4.73(2)
Ti13 O21 6_5645 4.393(11) 4.393(11) 4.393(11)
Ti13 O21 6_5655 3.160(11) 3.160(11) 3.160(11)
Ti13 O21 8_4455 5.24(3) 5.24(3) 5.24(3)
Ti13 O21 8_4465 5.82(3) 5.82(3) 5.82(3)
Ti13 O21 8_5455 4.73(3) 4.73(3) 4.73(3)
Ti13 O21 8_5465 5.36(3) 5.36(3) 5.36(3)
Ti13 O31 5_3555 5.134(11) 5.134(11) 5.134(11)
Ti13 O31 5_4555 4.955(11) 4.955(11) 4.955(11)
Ti13 O31 6_6545 5.16(2) 5.16(2) 5.16(2)
Ti13 O31 6_6555 4.08(2) 4.08(2) 4.08(2)
Ti13 O31 6_6645 4.604(11) 4.604(11) 4.604(11)
Ti13 O31 6_6655 3.150(11) 3.150(11) 3.150(11)
Ti13 O31 8_3455 2.84(3) 2.84(3) 2.84(3)
Ti13 O31 8_3465 4.39(3) 4.39(3) 4.39(3)
Fe13 Fe13 1_5545 5.5366(5) 5.5366(5) 5.5366(5)
Fe13 Fe13 1_5565 5.5366(5) 5.5366(5) 5.5366(5)
Fe13 Fe13 2_5645 5.6643(5) 5.6643(5) 5.6643(5)
Fe13 Fe13 2_5655 5.6643(5) 5.6643(5) 5.6643(5)
Fe13 Ti23 1_4555 3.8819(8) 3.8819(8) 3.8819(8)
Fe13 Ti23 . 3.9460(8) 3.9460(8) 3.9460(8)
Fe13 Ti23 2_6645 5.6581(5) 5.6581(5) 5.6581(5)
Fe13 Ti23 2_6655 5.6373(5) 5.6373(5) 5.6373(5)
Fe13 Fe23 1_4555 3.8819(8) 3.8819(8) 3.8819(8)
Fe13 Fe23 . 3.9460(8) 3.9460(8) 3.9460(8)
Fe13 Fe23 2_6645 5.6581(5) 5.6581(5) 5.6581(5)
Fe13 Fe23 2_6655 5.6373(5) 5.6373(5) 5.6373(5)
Fe13 O1 1_5455 5.8891(14) 5.8891(14) 5.8891(14)
Fe13 O1 1_5545 5.484(8) 5.484(8) 5.484(8)
Fe13 O1 . 1.985(10) 1.985(10) 1.985(10)
Fe13 O1 1_6555 5.920(10) 5.920(10) 5.920(10)
Fe13 O1 2_5645 5.354(8) 5.354(8) 5.354(8)
Fe13 O1 2_5655 5.761(8) 5.761(8) 5.761(8)
Fe13 O1 7_4565 5.850(10) 5.850(10) 5.850(10)
Fe13 O1 7_5465 5.9024(14) 5.9024(14) 5.9024(14)
Fe13 O1 7_5565 2.005(10) 2.005(10) 2.005(10)
Fe13 O1 7_5575 5.666(7) 5.666(7) 5.666(7)
Fe13 O2 1_5455 4.564(8) 4.564(8) 4.564(8)
Fe13 O2 . 1.832(15) 1.832(15) 1.832(15)
Fe13 O2 1_5565 4.226(15) 4.226(15) 4.226(15)
Fe13 O2 2_5645 5.750(15) 5.750(15) 5.750(15)
Fe13 O2 2_5655 4.113(15) 4.113(15) 4.113(15)
Fe13 O2 7_5555 4.005(13) 4.005(13) 4.005(13)
Fe13 O2 7_5565 2.206(13) 2.206(13) 2.206(13)
Fe13 O3 1_4455 5.845(6) 5.845(6) 5.845(6)
Fe13 O3 1_4555 4.167(15) 4.167(15) 4.167(15)
Fe13 O3 1_4565 5.580(14) 5.580(14) 5.580(14)
Fe13 O3 . 4.458(15) 4.458(15) 4.458(15)
Fe13 O3 1_5565 5.801(14) 5.801(14) 5.801(14)
Fe13 O3 2_6645 5.885(15) 5.885(15) 5.885(15)
Fe13 O3 2_6655 4.214(15) 4.214(15) 4.214(15)
Fe13 O3 7_5555 5.798(13) 5.798(13) 5.798(13)
Fe13 O3 7_5565 4.783(13) 4.783(13) 4.783(13)
Fe13 O3 7_6555 5.314(13) 5.314(13) 5.314(13)
Fe13 O3 7_6565 4.184(13) 4.184(13) 4.184(13)
Fe13 La11 6_5555 3.3683(10) 3.3683(10) 3.3683(10)
Fe13 La11 8_4455 3.5726(10) 3.5726(10) 3.5726(10)
Fe13 Ti121 8_4455 3.707(2) 3.707(2) 3.707(2)
Fe13 Ti121 8_4465 3.948(2) 3.948(2) 3.948(2)
Fe13 Fe121 8_4455 3.707(2) 3.707(2) 3.707(2)
Fe13 Fe121 8_4465 3.948(2) 3.948(2) 3.948(2)
Fe13 Ti221 8_3455 5.367(3) 5.367(3) 5.367(3)
Fe13 Ti221 8_3465 5.545(3) 5.545(3) 5.545(3)
Fe13 Ti221 8_4455 5.388(3) 5.388(3) 5.388(3)
Fe13 Ti221 8_4465 5.564(3) 5.564(3) 5.564(3)
Fe13 Fe221 8_3455 5.367(3) 5.367(3) 5.367(3)
Fe13 Fe221 8_3465 5.545(3) 5.545(3) 5.545(3)
Fe13 Fe221 8_4455 5.388(3) 5.388(3) 5.388(3)
Fe13 Fe221 8_4465 5.564(3) 5.564(3) 5.564(3)
Fe13 O11 6_5545 4.385(17) 4.385(17) 4.385(17)
Fe13 O11 6_5555 4.810(17) 4.810(17) 4.810(17)
Fe13 O11 8_4455 4.040(18) 4.040(18) 4.040(18)
Fe13 O11 8_4465 4.275(17) 4.275(17) 4.275(17)
Fe13 O21 5_4555 4.968(11) 4.968(11) 4.968(11)
Fe13 O21 5_5555 5.034(11) 5.034(11) 5.034(11)
Fe13 O21 6_5545 5.46(2) 5.46(2) 5.46(2)
Fe13 O21 6_5555 4.73(2) 4.73(2) 4.73(2)
Fe13 O21 6_5645 4.393(11) 4.393(11) 4.393(11)
Fe13 O21 6_5655 3.160(11) 3.160(11) 3.160(11)
Fe13 O21 8_4455 5.24(3) 5.24(3) 5.24(3)
Fe13 O21 8_4465 5.82(3) 5.82(3) 5.82(3)
Fe13 O21 8_5455 4.73(3) 4.73(3) 4.73(3)
Fe13 O21 8_5465 5.36(3) 5.36(3) 5.36(3)
Fe13 O31 5_3555 5.134(11) 5.134(11) 5.134(11)
Fe13 O31 5_4555 4.955(11) 4.955(11) 4.955(11)
Fe13 O31 6_6545 5.16(2) 5.16(2) 5.16(2)
Fe13 O31 6_6555 4.08(2) 4.08(2) 4.08(2)
Fe13 O31 6_6645 4.604(11) 4.604(11) 4.604(11)
Fe13 O31 6_6655 3.150(11) 3.150(11) 3.150(11)
Fe13 O31 8_3455 2.84(3) 2.84(3) 2.84(3)
Fe13 O31 8_3465 4.39(3) 4.39(3) 4.39(3)
Ti21 Ti21 1_5545 5.5366 5.5366 5.5366
Ti21 Ti21 1_5565 5.5366 5.5366 5.5366
Ti21 Fe21 1_5545 5.5366 5.5366 5.5366
Ti21 Fe21 . 0 0 0
Ti21 Fe21 1_5565 5.5366 5.5366 5.5366
Ti21 Ti23 1_5655 5.5986(3) 5.5986(3) 5.5986(3)
Ti21 Ti23 7_6465 5.5986(3) 5.5986(3) 5.5986(3)
Ti21 Fe23 1_5655 5.5986(3) 5.5986(3) 5.5986(3)
Ti21 Fe23 7_6465 5.5986(3) 5.5986(3) 5.5986(3)
Ti21 O1 . 5.8782(15) 5.8782(15) 5.8782(15)
Ti21 O1 1_6455 5.737(8) 5.737(8) 5.737(8)
Ti21 O1 1_6545 5.5667(15) 5.5667(15) 5.5667(15)
Ti21 O1 1_6555 1.9849(15) 1.9849(15) 1.9849(15)
Ti21 O1 1_6655 5.655(9) 5.655(9) 5.655(9)
Ti21 O1 7_5465 5.655(9) 5.655(9) 5.655(9)
Ti21 O1 7_5565 1.9849(15) 1.9849(15) 1.9849(15)
Ti21 O1 7_5575 5.5667(15) 5.5667(15) 5.5667(15)
Ti21 O1 7_5665 5.737(8) 5.737(8) 5.737(8)
Ti21 O1 7_6565 5.8782(15) 5.8782(15) 5.8782(15)
Ti21 O2 . 4.616(7) 4.616(7) 4.616(7)
Ti21 O2 1_5565 5.904(8) 5.904(8) 5.904(8)
Ti21 O2 1_6455 5.770(13) 5.770(13) 5.770(13)
Ti21 O2 1_6555 4.132(7) 4.132(7) 4.132(7)
Ti21 O2 1_6565 5.533(8) 5.533(8) 5.533(8)
Ti21 O2 7_5555 5.533(8) 5.533(8) 5.533(8)
Ti21 O2 7_5565 4.132(7) 4.132(7) 4.132(7)
Ti21 O2 7_5665 5.770(13) 5.770(13) 5.770(13)
Ti21 O2 7_6555 5.904(8) 5.904(8) 5.904(8)
Ti21 O2 7_6565 4.616(7) 4.616(7) 4.616(7)
Ti21 O3 1_5455 4.612(13) 4.612(13) 4.612(13)
Ti21 O3 1_5465 5.862(13) 5.862(13) 5.862(13)
Ti21 O3 . 1.966(6) 1.966(6) 1.966(6)
Ti21 O3 1_5565 4.151(6) 4.151(6) 4.151(6)
Ti21 O3 7_6555 4.151(6) 4.151(6) 4.151(6)
Ti21 O3 7_6565 1.966(6) 1.966(6) 1.966(6)
Ti21 O3 7_6655 5.862(13) 5.862(13) 5.862(13)
Ti21 O3 7_6665 4.612(13) 4.612(13) 4.612(13)
Ti21 La11 6_5555 3.2151(10) 3.2151(10) 3.2151(10)
Ti21 La11 6_5655 3.4418(9) 3.4418(9) 3.4418(9)
Ti21 La11 8_5455 3.4418(9) 3.4418(9) 3.4418(9)
Ti21 La11 8_5555 3.2151(10) 3.2151(10) 3.2151(10)
Ti21 Ti121 6_5545 5.588(3) 5.588(3) 5.588(3)
Ti21 Ti121 6_5555 5.633(3) 5.633(3) 5.633(3)
Ti21 Ti121 6_6545 5.581(3) 5.581(3) 5.581(3)
Ti21 Ti121 6_6555 5.626(3) 5.626(3) 5.626(3)
Ti21 Ti121 8_4555 5.626(3) 5.626(3) 5.626(3)
Ti21 Ti121 8_4565 5.581(3) 5.581(3) 5.581(3)
Ti21 Ti121 8_5555 5.633(3) 5.633(3) 5.633(3)
Ti21 Ti121 8_5565 5.588(3) 5.588(3) 5.588(3)
Ti21 Fe121 6_5545 5.588(3) 5.588(3) 5.588(3)
Ti21 Fe121 6_5555 5.633(3) 5.633(3) 5.633(3)
Ti21 Fe121 6_6545 5.581(3) 5.581(3) 5.581(3)
Ti21 Fe121 6_6555 5.626(3) 5.626(3) 5.626(3)
Ti21 Fe121 8_4555 5.626(3) 5.626(3) 5.626(3)
Ti21 Fe121 8_4565 5.581(3) 5.581(3) 5.581(3)
Ti21 Fe121 8_5555 5.633(3) 5.633(3) 5.633(3)
Ti21 Fe121 8_5565 5.588(3) 5.588(3) 5.588(3)
Ti21 Ti221 6_6545 4.002(2) 4.002(2) 4.002(2)
Ti21 Ti221 6_6555 4.055(2) 4.055(2) 4.055(2)
Ti21 Ti221 8_4555 4.055(2) 4.055(2) 4.055(2)
Ti21 Ti221 8_4565 4.002(2) 4.002(2) 4.002(2)
Ti21 Fe221 6_6545 4.002(2) 4.002(2) 4.002(2)
Ti21 Fe221 6_6555 4.055(2) 4.055(2) 4.055(2)
Ti21 Fe221 8_4555 4.055(2) 4.055(2) 4.055(2)
Ti21 Fe221 8_4565 4.002(2) 4.002(2) 4.002(2)
Ti21 O11 6_5545 4.587(18) 4.587(18) 4.587(18)
Ti21 O11 6_5555 4.631(18) 4.631(18) 4.631(18)
Ti21 O11 6_5645 4.106(17) 4.106(17) 4.106(17)
Ti21 O11 6_5655 4.291(17) 4.291(17) 4.291(17)
Ti21 O11 8_5455 4.291(17) 4.291(17) 4.291(17)
Ti21 O11 8_5465 4.106(17) 4.106(17) 4.106(17)
Ti21 O11 8_5555 4.631(18) 4.631(18) 4.631(18)
Ti21 O11 8_5565 4.587(18) 4.587(18) 4.587(18)
Ti21 O21 6_5545 4.62(3) 4.62(3) 4.62(3)
Ti21 O21 6_5555 4.17(3) 4.17(3) 4.17(3)
Ti21 O21 6_5645 4.47(2) 4.47(2) 4.47(2)
Ti21 O21 6_5655 3.19(2) 3.19(2) 3.19(2)
Ti21 O21 8_5455 3.19(2) 3.19(2) 3.19(2)
Ti21 O21 8_5465 4.47(2) 4.47(2) 4.47(2)
Ti21 O21 8_5555 4.17(3) 4.17(3) 4.17(3)
Ti21 O21 8_5565 4.62(3) 4.62(3) 4.62(3)
Ti21 O31 6_6555 5.66(3) 5.66(3) 5.66(3)
Ti21 O31 6_6645 5.12(2) 5.12(2) 5.12(2)
Ti21 O31 6_6655 3.73(2) 3.73(2) 3.73(2)
Ti21 O31 6_7555 5.35(3) 5.35(3) 5.35(3)
Ti21 O31 8_3555 5.35(3) 5.35(3) 5.35(3)
Ti21 O31 8_4455 3.73(2) 3.73(2) 3.73(2)
Ti21 O31 8_4465 5.12(2) 5.12(2) 5.12(2)
Ti21 O31 8_4555 5.66(3) 5.66(3) 5.66(3)
Fe21 Fe21 1_5545 5.5366 5.5366 5.5366
Fe21 Fe21 1_5565 5.5366 5.5366 5.5366
Fe21 Ti23 1_5655 5.5986(3) 5.5986(3) 5.5986(3)
Fe21 Ti23 7_6465 5.5986(3) 5.5986(3) 5.5986(3)
Fe21 Fe23 1_5655 5.5986(3) 5.5986(3) 5.5986(3)
Fe21 Fe23 7_6465 5.5986(3) 5.5986(3) 5.5986(3)
Fe21 O1 . 5.8782(15) 5.8782(15) 5.8782(15)
Fe21 O1 1_6455 5.737(8) 5.737(8) 5.737(8)
Fe21 O1 1_6545 5.5667(15) 5.5667(15) 5.5667(15)
Fe21 O1 1_6555 1.9849(15) 1.9849(15) 1.9849(15)
Fe21 O1 1_6655 5.655(9) 5.655(9) 5.655(9)
Fe21 O1 7_5465 5.655(9) 5.655(9) 5.655(9)
Fe21 O1 7_5565 1.9849(15) 1.9849(15) 1.9849(15)
Fe21 O1 7_5575 5.5667(15) 5.5667(15) 5.5667(15)
Fe21 O1 7_5665 5.737(8) 5.737(8) 5.737(8)
Fe21 O1 7_6565 5.8782(15) 5.8782(15) 5.8782(15)
Fe21 O2 . 4.616(7) 4.616(7) 4.616(7)
Fe21 O2 1_5565 5.904(8) 5.904(8) 5.904(8)
Fe21 O2 1_6455 5.770(13) 5.770(13) 5.770(13)
Fe21 O2 1_6555 4.132(7) 4.132(7) 4.132(7)
Fe21 O2 1_6565 5.533(8) 5.533(8) 5.533(8)
Fe21 O2 7_5555 5.533(8) 5.533(8) 5.533(8)
Fe21 O2 7_5565 4.132(7) 4.132(7) 4.132(7)
Fe21 O2 7_5665 5.770(13) 5.770(13) 5.770(13)
Fe21 O2 7_6555 5.904(8) 5.904(8) 5.904(8)
Fe21 O2 7_6565 4.616(7) 4.616(7) 4.616(7)
Fe21 O3 1_5455 4.612(13) 4.612(13) 4.612(13)
Fe21 O3 1_5465 5.862(13) 5.862(13) 5.862(13)
Fe21 O3 . 1.966(6) 1.966(6) 1.966(6)
Fe21 O3 1_5565 4.151(6) 4.151(6) 4.151(6)
Fe21 O3 7_6555 4.151(6) 4.151(6) 4.151(6)
Fe21 O3 7_6565 1.966(6) 1.966(6) 1.966(6)
Fe21 O3 7_6655 5.862(13) 5.862(13) 5.862(13)
Fe21 O3 7_6665 4.612(13) 4.612(13) 4.612(13)
Fe21 La11 6_5555 3.2151(10) 3.2151(10) 3.2151(10)
Fe21 La11 6_5655 3.4418(9) 3.4418(9) 3.4418(9)
Fe21 La11 8_5455 3.4418(9) 3.4418(9) 3.4418(9)
Fe21 La11 8_5555 3.2151(10) 3.2151(10) 3.2151(10)
Fe21 Ti121 6_5545 5.588(3) 5.588(3) 5.588(3)
Fe21 Ti121 6_5555 5.633(3) 5.633(3) 5.633(3)
Fe21 Ti121 6_6545 5.581(3) 5.581(3) 5.581(3)
Fe21 Ti121 6_6555 5.626(3) 5.626(3) 5.626(3)
Fe21 Ti121 8_4555 5.626(3) 5.626(3) 5.626(3)
Fe21 Ti121 8_4565 5.581(3) 5.581(3) 5.581(3)
Fe21 Ti121 8_5555 5.633(3) 5.633(3) 5.633(3)
Fe21 Ti121 8_5565 5.588(3) 5.588(3) 5.588(3)
Fe21 Fe121 6_5545 5.588(3) 5.588(3) 5.588(3)
Fe21 Fe121 6_5555 5.633(3) 5.633(3) 5.633(3)
Fe21 Fe121 6_6545 5.581(3) 5.581(3) 5.581(3)
Fe21 Fe121 6_6555 5.626(3) 5.626(3) 5.626(3)
Fe21 Fe121 8_4555 5.626(3) 5.626(3) 5.626(3)
Fe21 Fe121 8_4565 5.581(3) 5.581(3) 5.581(3)
Fe21 Fe121 8_5555 5.633(3) 5.633(3) 5.633(3)
Fe21 Fe121 8_5565 5.588(3) 5.588(3) 5.588(3)
Fe21 Ti221 6_6545 4.002(2) 4.002(2) 4.002(2)
Fe21 Ti221 6_6555 4.055(2) 4.055(2) 4.055(2)
Fe21 Ti221 8_4555 4.055(2) 4.055(2) 4.055(2)
Fe21 Ti221 8_4565 4.002(2) 4.002(2) 4.002(2)
Fe21 Fe221 6_6545 4.002(2) 4.002(2) 4.002(2)
Fe21 Fe221 6_6555 4.055(2) 4.055(2) 4.055(2)
Fe21 Fe221 8_4555 4.055(2) 4.055(2) 4.055(2)
Fe21 Fe221 8_4565 4.002(2) 4.002(2) 4.002(2)
Fe21 O11 6_5545 4.587(18) 4.587(18) 4.587(18)
Fe21 O11 6_5555 4.631(18) 4.631(18) 4.631(18)
Fe21 O11 6_5645 4.106(17) 4.106(17) 4.106(17)
Fe21 O11 6_5655 4.291(17) 4.291(17) 4.291(17)
Fe21 O11 8_5455 4.291(17) 4.291(17) 4.291(17)
Fe21 O11 8_5465 4.106(17) 4.106(17) 4.106(17)
Fe21 O11 8_5555 4.631(18) 4.631(18) 4.631(18)
Fe21 O11 8_5565 4.587(18) 4.587(18) 4.587(18)
Fe21 O21 6_5545 4.62(3) 4.62(3) 4.62(3)
Fe21 O21 6_5555 4.17(3) 4.17(3) 4.17(3)
Fe21 O21 6_5645 4.47(2) 4.47(2) 4.47(2)
Fe21 O21 6_5655 3.19(2) 3.19(2) 3.19(2)
Fe21 O21 8_5455 3.19(2) 3.19(2) 3.19(2)
Fe21 O21 8_5465 4.47(2) 4.47(2) 4.47(2)
Fe21 O21 8_5555 4.17(3) 4.17(3) 4.17(3)
Fe21 O21 8_5565 4.62(3) 4.62(3) 4.62(3)
Fe21 O31 6_6555 5.66(3) 5.66(3) 5.66(3)
Fe21 O31 6_6645 5.12(2) 5.12(2) 5.12(2)
Fe21 O31 6_6655 3.73(2) 3.73(2) 3.73(2)
Fe21 O31 6_7555 5.35(3) 5.35(3) 5.35(3)
Fe21 O31 8_3555 5.35(3) 5.35(3) 5.35(3)
Fe21 O31 8_4455 3.73(2) 3.73(2) 3.73(2)
Fe21 O31 8_4465 5.12(2) 5.12(2) 5.12(2)
Fe21 O31 8_4555 5.66(3) 5.66(3) 5.66(3)
Ti23 Ti23 1_5545 5.5366(5) 5.5366(5) 5.5366(5)
Ti23 Ti23 1_5565 5.5366(5) 5.5366(5) 5.5366(5)
Ti23 Ti23 2_6645 5.6137(5) 5.6137(5) 5.6137(5)
Ti23 Ti23 2_6655 5.6137(5) 5.6137(5) 5.6137(5)
Ti23 Fe23 1_5545 5.5366(5) 5.5366(5) 5.5366(5)
Ti23 Fe23 . 0 0 0
Ti23 Fe23 1_5565 5.5366(5) 5.5366(5) 5.5366(5)
Ti23 Fe23 2_6645 5.6137(5) 5.6137(5) 5.6137(5)
Ti23 Fe23 2_6655 5.6137(5) 5.6137(5) 5.6137(5)
Ti23 O1 . 5.895(10) 5.895(10) 5.895(10)
Ti23 O1 1_6455 5.9402(14) 5.9402(14) 5.9402(14)
Ti23 O1 1_6545 5.476(8) 5.476(8) 5.476(8)
Ti23 O1 1_6555 2.023(10) 2.023(10) 2.023(10)
Ti23 O1 7_5465 5.9399(14) 5.9399(14) 5.9399(14)
Ti23 O1 7_5565 1.985(10) 1.985(10) 1.985(10)
Ti23 O1 7_5575 5.680(7) 5.680(7) 5.680(7)
Ti23 O1 7_6565 5.874(10) 5.874(10) 5.874(10)
Ti23 O1 8_5655 5.552(8) 5.552(8) 5.552(8)
Ti23 O1 8_5665 5.337(8) 5.337(8) 5.337(8)
Ti23 O2 . 4.423(15) 4.423(15) 4.423(15)
Ti23 O2 1_5565 5.857(15) 5.857(15) 5.857(15)
Ti23 O2 1_6455 5.859(8) 5.859(8) 5.859(8)
Ti23 O2 1_6555 4.181(15) 4.181(15) 4.181(15)
Ti23 O2 1_6565 5.676(15) 5.676(15) 5.676(15)
Ti23 O2 2_6645 5.795(15) 5.795(15) 5.795(15)
Ti23 O2 2_6655 4.203(15) 4.203(15) 4.203(15)
Ti23 O2 7_5555 5.344(13) 5.344(13) 5.344(13)
Ti23 O2 7_5565 4.197(13) 4.197(13) 4.197(13)
Ti23 O2 7_6555 5.834(13) 5.834(13) 5.834(13)
Ti23 O2 7_6565 4.805(13) 4.805(13) 4.805(13)
Ti23 O3 1_5455 4.630(6) 4.630(6) 4.630(6)
Ti23 O3 . 1.772(15) 1.772(15) 1.772(15)
Ti23 O3 1_5565 4.142(14) 4.142(14) 4.142(14)
Ti23 O3 2_6645 5.930(15) 5.930(15) 5.930(15)
Ti23 O3 2_6655 4.304(15) 4.304(15) 4.304(15)
Ti23 O3 7_6555 3.948(13) 3.948(13) 3.948(13)
Ti23 O3 7_6565 2.256(13) 2.256(13) 2.256(13)
Ti23 La11 6_5555 3.3994(10) 3.3994(10) 3.3994(10)
Ti23 La11 8_5455 3.6213(10) 3.6213(10) 3.6213(10)
Ti23 Ti121 8_4455 5.404(3) 5.404(3) 5.404(3)
Ti23 Ti121 8_4465 5.594(3) 5.594(3) 5.594(3)
Ti23 Ti121 8_5455 5.401(3) 5.401(3) 5.401(3)
Ti23 Ti121 8_5465 5.590(3) 5.590(3) 5.590(3)
Ti23 Fe121 8_4455 5.404(3) 5.404(3) 5.404(3)
Ti23 Fe121 8_4465 5.594(3) 5.594(3) 5.594(3)
Ti23 Fe121 8_5455 5.401(3) 5.401(3) 5.401(3)
Ti23 Fe121 8_5465 5.590(3) 5.590(3) 5.590(3)
Ti23 Ti221 8_4455 3.706(2) 3.706(2) 3.706(2)
Ti23 Ti221 8_4465 3.988(2) 3.988(2) 3.988(2)
Ti23 Fe221 8_4455 3.706(2) 3.706(2) 3.706(2)
Ti23 Fe221 8_4465 3.988(2) 3.988(2) 3.988(2)
Ti23 O11 6_5545 4.419(17) 4.419(17) 4.419(17)
Ti23 O11 6_5555 4.865(17) 4.865(17) 4.865(17)
Ti23 O11 8_5455 4.080(18) 4.080(18) 4.080(18)
Ti23 O11 8_5465 4.340(17) 4.340(17) 4.340(17)
Ti23 O21 5_5555 3.063(11) 3.063(11) 3.063(11)
Ti23 O21 5_5565 5.564(11) 5.564(11) 5.564(11)
Ti23 O21 6_5545 4.97(2) 4.97(2) 4.97(2)
Ti23 O21 6_5555 4.18(2) 4.18(2) 4.18(2)
Ti23 O21 6_5645 4.372(11) 4.372(11) 4.372(11)
Ti23 O21 6_5655 3.168(11) 3.168(11) 3.168(11)
Ti23 O21 8_5455 3.12(3) 3.12(3) 3.12(3)
Ti23 O21 8_5465 4.04(3) 4.04(3) 4.04(3)
Ti23 O31 5_4555 3.136(11) 3.136(11) 3.136(11)
Ti23 O31 5_4565 5.427(11) 5.427(11) 5.427(11)
Ti23 O31 6_6545 5.56(2) 5.56(2) 5.56(2)
Ti23 O31 6_6555 4.61(2) 4.61(2) 4.61(2)
Ti23 O31 6_6645 4.445(11) 4.445(11) 4.445(11)
Ti23 O31 6_6655 2.953(11) 2.953(11) 2.953(11)
Ti23 O31 8_3455 4.67(3) 4.67(3) 4.67(3)
Ti23 O31 8_3465 5.77(3) 5.77(3) 5.77(3)
Ti23 O31 8_4455 5.02(3) 5.02(3) 5.02(3)
Fe23 Fe23 1_5545 5.5366(5) 5.5366(5) 5.5366(5)
Fe23 Fe23 1_5565 5.5366(5) 5.5366(5) 5.5366(5)
Fe23 Fe23 2_6645 5.6137(5) 5.6137(5) 5.6137(5)
Fe23 Fe23 2_6655 5.6137(5) 5.6137(5) 5.6137(5)
Fe23 O1 . 5.895(10) 5.895(10) 5.895(10)
Fe23 O1 1_6455 5.9402(14) 5.9402(14) 5.9402(14)
Fe23 O1 1_6545 5.476(8) 5.476(8) 5.476(8)
Fe23 O1 1_6555 2.023(10) 2.023(10) 2.023(10)
Fe23 O1 7_5465 5.9399(14) 5.9399(14) 5.9399(14)
Fe23 O1 7_5565 1.985(10) 1.985(10) 1.985(10)
Fe23 O1 7_5575 5.680(7) 5.680(7) 5.680(7)
Fe23 O1 7_6565 5.874(10) 5.874(10) 5.874(10)
Fe23 O1 8_5655 5.552(8) 5.552(8) 5.552(8)
Fe23 O1 8_5665 5.337(8) 5.337(8) 5.337(8)
Fe23 O2 . 4.423(15) 4.423(15) 4.423(15)
Fe23 O2 1_5565 5.857(15) 5.857(15) 5.857(15)
Fe23 O2 1_6455 5.859(8) 5.859(8) 5.859(8)
Fe23 O2 1_6555 4.181(15) 4.181(15) 4.181(15)
Fe23 O2 1_6565 5.676(15) 5.676(15) 5.676(15)
Fe23 O2 2_6645 5.795(15) 5.795(15) 5.795(15)
Fe23 O2 2_6655 4.203(15) 4.203(15) 4.203(15)
Fe23 O2 7_5555 5.344(13) 5.344(13) 5.344(13)
Fe23 O2 7_5565 4.197(13) 4.197(13) 4.197(13)
Fe23 O2 7_6555 5.834(13) 5.834(13) 5.834(13)
Fe23 O2 7_6565 4.805(13) 4.805(13) 4.805(13)
Fe23 O3 1_5455 4.630(6) 4.630(6) 4.630(6)
Fe23 O3 . 1.772(15) 1.772(15) 1.772(15)
Fe23 O3 1_5565 4.142(14) 4.142(14) 4.142(14)
Fe23 O3 2_6645 5.930(15) 5.930(15) 5.930(15)
Fe23 O3 2_6655 4.304(15) 4.304(15) 4.304(15)
Fe23 O3 7_6555 3.948(13) 3.948(13) 3.948(13)
Fe23 O3 7_6565 2.256(13) 2.256(13) 2.256(13)
Fe23 La11 6_5555 3.3994(10) 3.3994(10) 3.3994(10)
Fe23 La11 8_5455 3.6213(10) 3.6213(10) 3.6213(10)
Fe23 Ti121 8_4455 5.404(3) 5.404(3) 5.404(3)
Fe23 Ti121 8_4465 5.594(3) 5.594(3) 5.594(3)
Fe23 Ti121 8_5455 5.401(3) 5.401(3) 5.401(3)
Fe23 Ti121 8_5465 5.590(3) 5.590(3) 5.590(3)
Fe23 Fe121 8_4455 5.404(3) 5.404(3) 5.404(3)
Fe23 Fe121 8_4465 5.594(3) 5.594(3) 5.594(3)
Fe23 Fe121 8_5455 5.401(3) 5.401(3) 5.401(3)
Fe23 Fe121 8_5465 5.590(3) 5.590(3) 5.590(3)
Fe23 Ti221 8_4455 3.706(2) 3.706(2) 3.706(2)
Fe23 Ti221 8_4465 3.988(2) 3.988(2) 3.988(2)
Fe23 Fe221 8_4455 3.706(2) 3.706(2) 3.706(2)
Fe23 Fe221 8_4465 3.988(2) 3.988(2) 3.988(2)
Fe23 O11 6_5545 4.419(17) 4.419(17) 4.419(17)
Fe23 O11 6_5555 4.865(17) 4.865(17) 4.865(17)
Fe23 O11 8_5455 4.080(18) 4.080(18) 4.080(18)
Fe23 O11 8_5465 4.340(17) 4.340(17) 4.340(17)
Fe23 O21 5_5555 3.063(11) 3.063(11) 3.063(11)
Fe23 O21 5_5565 5.564(11) 5.564(11) 5.564(11)
Fe23 O21 6_5545 4.97(2) 4.97(2) 4.97(2)
Fe23 O21 6_5555 4.18(2) 4.18(2) 4.18(2)
Fe23 O21 6_5645 4.372(11) 4.372(11) 4.372(11)
Fe23 O21 6_5655 3.168(11) 3.168(11) 3.168(11)
Fe23 O21 8_5455 3.12(3) 3.12(3) 3.12(3)
Fe23 O21 8_5465 4.04(3) 4.04(3) 4.04(3)
Fe23 O31 5_4555 3.136(11) 3.136(11) 3.136(11)
Fe23 O31 5_4565 5.427(11) 5.427(11) 5.427(11)
Fe23 O31 6_6545 5.56(2) 5.56(2) 5.56(2)
Fe23 O31 6_6555 4.61(2) 4.61(2) 4.61(2)
Fe23 O31 6_6645 4.445(11) 4.445(11) 4.445(11)
Fe23 O31 6_6655 2.953(11) 2.953(11) 2.953(11)
Fe23 O31 8_3455 4.67(3) 4.67(3) 4.67(3)
Fe23 O31 8_3465 5.77(3) 5.77(3) 5.77(3)
Fe23 O31 8_4455 5.02(3) 5.02(3) 5.02(3)
O1 O1 1_5455 5.339(8) 5.290(9) 5.387(8)
O1 O1 1_5545 5.537(8) 5.537(2) 5.537(2)
O1 O1 1_5565 5.537(8) 5.537(2) 5.537(2)
O1 O1 1_5655 5.339(8) 5.290(9) 5.387(8)
O1 O1 6_4445 5.958(11) 5.958(11) 5.958(11)
O1 O1 6_4455 5.958(11) 5.958(11) 5.958(11)
O1 O1 7_4565 3.969(10) 3.969(14) 3.970(2)
O1 O1 7_5565 3.964(10) 3.964(14) 3.965(2)
O1 O1 4_5465 5.762(12) 5.762(12) 5.762(12)
O1 O1 8_4665 5.762(12) 5.762(12) 5.762(12)
O1 O2 1_5455 4.855(13) 4.769(12) 4.940(14)
O1 O2 1_5465 5.851(12) 5.841(11) 5.860(14)
O1 O2 . 2.835(14) 2.780(8) 2.941(17)
O1 O2 1_5565 4.188(13) 4.044(15) 4.317(17)
O1 O2 2_5645 5.933(17) 5.933(17) 5.933(17)
O1 O2 2_5655 3.811(17) 3.811(17) 3.811(17)
O1 O2 7_4565 5.880(14) 5.773(17) 6.009(17)
O1 O2 7_5555 4.950(13) 4.890(16) 5.003(8)
O1 O2 7_5565 2.803(14) 2.736(17) 2.865(16)
O1 O2 7_5665 4.934(12) 4.868(11) 5.001(13)
O1 O2 4_4455 5.637(17) 5.637(17) 5.637(17)
O1 O2 4_5455 5.471(17) 5.471(17) 5.471(17)
O1 O3 1_4455 4.896(12) 4.802(10) 4.989(13)
O1 O3 1_4465 5.858(12) 5.853(10) 5.863(13)
O1 O3 1_4555 2.834(13) 2.786(6) 2.928(17)
O1 O3 1_4565 4.133(12) 3.991(15) 4.222(17)
O1 O3 2_5655 5.643(17) 5.643(17) 5.643(17)
O1 O3 2_6655 5.437(17) 5.437(17) 5.437(17)
O1 O3 7_5555 4.903(13) 4.857(15) 4.982(6)
O1 O3 7_5565 2.800(13) 2.713(17) 2.887(16)
O1 O3 7_5665 4.969(12) 4.887(10) 5.052(13)
O1 O3 7_6565 5.869(13) 5.755(16) 5.992(17)
O1 O3 4_4455 4.036(17) 4.036(17) 4.036(17)
O1 O3 4_4465 5.531(16) 5.531(16) 5.531(16)
O1 La11 6_4555 4.665(6) 4.640(10) 4.6901(19)
O1 La11 6_4655 4.841(5) 4.8381(19) 4.845(9)
O1 La11 6_5555 4.657(6) 4.626(10) 4.6883(19)
O1 La11 6_5655 4.841(5) 4.8321(19) 4.849(9)
O1 La11 8_4455 2.806(5) 2.755(8) 2.8573(15)
O1 La11 8_4465 5.980(5) 5.9491(16) 6.010(8)
O1 La11 8_4555 2.571(5) 2.5605(15) 2.581(8)
O1 La11 8_4565 5.754(4) 5.707(7) 5.8007(16)
O1 Ti121 6_5545 4.649(3) 4.649(3) 4.649(3)
O1 Ti121 6_5555 4.303(3) 4.303(3) 4.303(3)
O1 Ti121 6_5645 4.466(8) 4.466(8) 4.466(8)
O1 Ti121 6_5655 3.940(8) 3.940(8) 3.940(8)
O1 Ti121 8_4455 4.314(9) 4.314(9) 4.314(9)
O1 Ti121 8_4465 3.992(9) 3.992(9) 3.992(9)
O1 Ti121 8_4555 4.700(3) 4.700(3) 4.700(3)
O1 Ti121 8_4565 4.240(3) 4.240(3) 4.240(3)
O1 Fe121 6_5545 4.649(3) 4.649(3) 4.649(3)
O1 Fe121 6_5555 4.303(3) 4.303(3) 4.303(3)
O1 Fe121 6_5645 4.466(8) 4.466(8) 4.466(8)
O1 Fe121 6_5655 3.940(8) 3.940(8) 3.940(8)
O1 Fe121 8_4455 4.314(9) 4.314(9) 4.314(9)
O1 Fe121 8_4465 3.992(9) 3.992(9) 3.992(9)
O1 Fe121 8_4555 4.700(3) 4.700(3) 4.700(3)
O1 Fe121 8_4565 4.240(3) 4.240(3) 4.240(3)
O1 Ti221 6_5545 4.664(3) 4.664(3) 4.664(3)
O1 Ti221 6_5555 4.310(3) 4.310(3) 4.310(3)
O1 Ti221 6_5645 4.456(8) 4.456(8) 4.456(8)
O1 Ti221 6_5655 3.918(8) 3.918(8) 3.918(8)
O1 Ti221 8_3455 4.306(9) 4.306(9) 4.306(9)
O1 Ti221 8_3465 3.994(9) 3.994(9) 3.994(9)
O1 Ti221 8_3555 4.710(3) 4.710(3) 4.710(3)
O1 Ti221 8_3565 4.261(3) 4.261(3) 4.261(3)
O1 Fe221 6_5545 4.664(3) 4.664(3) 4.664(3)
O1 Fe221 6_5555 4.310(3) 4.310(3) 4.310(3)
O1 Fe221 6_5645 4.456(8) 4.456(8) 4.456(8)
O1 Fe221 6_5655 3.918(8) 3.918(8) 3.918(8)
O1 Fe221 8_3455 4.306(9) 4.306(9) 4.306(9)
O1 Fe221 8_3465 3.994(9) 3.994(9) 3.994(9)
O1 Fe221 8_3555 4.710(3) 4.710(3) 4.710(3)
O1 Fe221 8_3565 4.261(3) 4.261(3) 4.261(3)
O1 O11 6_4545 5.75(2) 5.62(2) 5.879(19)
O1 O11 6_4555 5.58(2) 5.57(2) 5.600(19)
O1 O11 6_4645 5.52(2) 5.497(18) 5.54(2)
O1 O11 6_4655 5.21(2) 5.11(2) 5.307(19)
O1 O11 6_5545 5.72(2) 5.58(2) 5.852(19)
O1 O11 6_5555 5.55(2) 5.53(2) 5.573(19)
O1 O11 6_5645 5.49(2) 5.461(18) 5.51(2)
O1 O11 6_5655 5.18(2) 5.09(2) 5.270(19)
O1 O11 8_4455 3.891(17) 3.714(18) 4.068(16)
O1 O11 8_4465 3.362(17) 3.350(18) 3.375(16)
O1 O11 8_4555 4.426(17) 4.406(17) 4.446(18)
O1 O11 8_4565 3.784(17) 3.645(18) 3.924(17)
O1 O21 5_4555 3.985(14) 3.985(14) 3.985(14)
O1 O21 5_4565 5.718(14) 5.718(14) 5.718(14)
O1 O21 6_4545 5.50(3) 5.10(3) 5.90(2)
O1 O21 6_4555 4.54(3) 4.29(3) 4.78(2)
O1 O21 6_4645 5.30(2) 4.39(3) 5.911(14)
O1 O21 6_4655 4.02(2) 3.23(3) 4.595(15)
O1 O21 6_5555 6.57(3) 5.76(2) 7.38(3)
O1 O21 6_5645 6.59(2) 5.875(14) 7.45(3)
O1 O21 6_5655 5.56(2) 4.548(15) 6.82(3)
O1 O21 3_5565 3.782(14) 3.782(14) 3.782(14)
O1 O21 8_4455 3.32(2) 2.769(13) 3.98(3)
O1 O21 8_4465 4.02(2) 3.796(13) 4.20(3)
O1 O21 8_4555 4.44(3) 3.97(2) 4.92(3)
O1 O21 8_4565 4.75(3) 4.54(2) 4.95(3)
O1 O31 5_3555 4.136(14) 4.136(14) 4.136(14)
O1 O31 5_3565 5.654(14) 5.654(14) 5.654(14)
O1 O31 6_5555 6.38(2) 5.61(2) 7.14(3)
O1 O31 6_5645 6.67(2) 5.926(14) 7.58(3)
O1 O31 6_5655 5.38(2) 4.396(15) 6.60(3)
O1 O31 6_6545 5.77(2) 5.42(3) 6.12(2)
O1 O31 6_6555 4.45(2) 4.11(3) 4.79(2)
O1 O31 6_6645 5.58(2) 4.83(3) 6.095(14)
O1 O31 6_6655 3.99(2) 3.08(3) 4.621(15)
O1 O31 3_6565 3.751(14) 3.751(14) 3.751(14)
O1 O31 8_3455 3.10(2) 2.624(13) 3.64(3)
O1 O31 8_3465 4.22(2) 3.949(13) 4.47(3)
O1 O31 8_3555 4.21(2) 3.83(2) 4.58(3)
O1 O31 8_3565 4.91(2) 4.69(2) 5.13(3)
O2 O2 1_5455 5.465(16) 5.464(16) 5.466(17)
O2 O2 1_5545 5.537(17) 5.537(11) 5.537(11)
O2 O2 1_5565 5.537(17) 5.537(11) 5.537(11)
O2 O2 1_5655 5.465(16) 5.464(16) 5.466(17)
O2 O2 2_5645 4.01(2) 4.01(2) 4.01(2)
O2 O2 2_5655 4.01(2) 4.01(2) 4.01(2)
O2 O2 7_5555 3.391(17) 3.36(2) 3.456(11)
O2 O2 7_5565 4.000(17) 3.938(11) 4.03(2)
O2 O2 7_5655 3.985(15) 3.985(15) 3.985(15)
O2 O2 7_5665 4.411(15) 4.411(15) 4.411(15)
O2 O2 4_5455 5.23(2) 5.23(2) 5.23(2)
O2 O2 8_4655 5.23(2) 5.23(2) 5.23(2)
O2 O3 1_4555 3.408(16) 3.189(18) 3.66(2)
O2 O3 . 4.422(16) 4.18(2) 4.639(18)
O2 O3 2_6645 4.23(2) 4.23(2) 4.23(2)
O2 O3 2_6655 4.15(2) 4.15(2) 4.15(2)
O2 O3 7_5555 5.110(16) 4.88(2) 5.285(19)
O2 O3 7_5565 5.575(16) 5.43(2) 5.775(19)
O2 O3 7_5655 5.558(15) 5.491(15) 5.625(15)
O2 O3 7_5665 5.897(15) 5.823(15) 5.971(15)
O2 O3 7_6555 5.104(16) 4.913(19) 5.22(2)
O2 O3 7_6565 5.568(16) 5.436(19) 5.74(2)
O2 O3 7_6655 5.555(15) 5.487(15) 5.623(15)
O2 O3 7_6665 5.895(15) 5.842(15) 5.947(15)
O2 O3 4_4455 5.10(2) 5.10(2) 5.10(2)
O2 O3 8_4655 5.31(2) 5.31(2) 5.31(2)
O2 La11 6_4655 6.006(10) 5.978(13) 6.034(8)
O2 La11 6_5545 5.871(11) 5.832(15) 5.909(8)
O2 La11 6_5555 4.638(11) 4.619(8) 4.656(15)
O2 La11 6_5645 4.898(11) 4.868(8) 4.927(13)
O2 La11 6_5655 3.215(10) 3.158(8) 3.271(13)
O2 La11 8_4445 5.911(11) 5.899(8) 5.924(15)
O2 La11 8_4455 4.712(11) 4.629(8) 4.794(15)
O2 La11 8_4545 4.529(11) 4.520(13) 4.538(8)
O2 La11 8_4555 2.662(11) 2.660(13) 2.664(8)
O2 Ti121 6_5545 4.272(8) 4.272(8) 4.272(8)
O2 Ti121 6_5555 5.989(8) 5.989(8) 5.989(8)
O2 Ti121 6_5645 1.836(14) 1.836(14) 1.836(14)
O2 Ti121 6_5655 4.583(14) 4.583(14) 4.583(14)
O2 Ti121 8_4455 3.918(15) 3.918(15) 3.918(15)
O2 Ti121 8_4465 5.775(15) 5.775(15) 5.775(15)
O2 Ti121 8_4555 2.153(8) 2.153(8) 2.153(8)
O2 Ti121 8_4565 4.608(8) 4.608(8) 4.608(8)
O2 Fe121 6_5545 4.272(8) 4.272(8) 4.272(8)
O2 Fe121 6_5555 5.989(8) 5.989(8) 5.989(8)
O2 Fe121 6_5645 1.836(14) 1.836(14) 1.836(14)
O2 Fe121 6_5655 4.583(14) 4.583(14) 4.583(14)
O2 Fe121 8_4455 3.918(15) 3.918(15) 3.918(15)
O2 Fe121 8_4465 5.775(15) 5.775(15) 5.775(15)
O2 Fe121 8_4555 2.153(8) 2.153(8) 2.153(8)
O2 Fe121 8_4565 4.608(8) 4.608(8) 4.608(8)
O2 Ti221 6_5545 5.616(8) 5.616(8) 5.616(8)
O2 Ti221 6_5645 3.973(14) 3.973(14) 3.973(14)
O2 Ti221 6_5655 5.773(14) 5.773(14) 5.773(14)
O2 Ti221 6_6545 5.995(8) 5.995(8) 5.995(8)
O2 Ti221 6_6645 4.642(14) 4.642(14) 4.642(14)
O2 Ti221 8_3455 5.441(15) 5.441(15) 5.441(15)
O2 Ti221 8_3555 4.237(8) 4.237(8) 4.237(8)
O2 Ti221 8_3565 5.886(8) 5.886(8) 5.886(8)
O2 Ti221 8_4455 5.604(15) 5.604(15) 5.604(15)
O2 Ti221 8_4555 4.693(8) 4.693(8) 4.693(8)
O2 Fe221 6_5545 5.616(8) 5.616(8) 5.616(8)
O2 Fe221 6_5645 3.973(14) 3.973(14) 3.973(14)
O2 Fe221 6_5655 5.773(14) 5.773(14) 5.773(14)
O2 Fe221 6_6545 5.995(8) 5.995(8) 5.995(8)
O2 Fe221 6_6645 4.642(14) 4.642(14) 4.642(14)
O2 Fe221 8_3455 5.441(15) 5.441(15) 5.441(15)
O2 Fe221 8_3555 4.237(8) 4.237(8) 4.237(8)
O2 Fe221 8_3565 5.886(8) 5.886(8) 5.886(8)
O2 Fe221 8_4455 5.604(15) 5.604(15) 5.604(15)
O2 Fe221 8_4555 4.693(8) 4.693(8) 4.693(8)
O2 O11 6_4645 5.82(2) 5.78(2) 5.87(2)
O2 O11 6_5545 4.87(2) 4.77(2) 4.98(2)
O2 O11 6_5645 2.80(2) 2.76(2) 2.83(2)
O2 O11 6_5655 5.09(2) 5.06(2) 5.128(18)
O2 O11 8_4455 4.19(2) 4.14(2) 4.233(19)
O2 O11 8_4465 5.86(2) 5.786(18) 5.93(2)
O2 O11 8_4555 2.80(2) 2.76(2) 2.84(2)
O2 O11 8_4565 4.90(2) 4.82(2) 4.976(18)
O2 O21 5_4555 4.264(18) 4.264(18) 4.264(18)
O2 O21 5_5555 4.519(18) 4.519(18) 4.519(18)
O2 O21 6_4545 6.44(3) 5.85(3) 7.02(3)
O2 O21 6_4645 5.11(2) 3.68(3) 6.172(18)
O2 O21 6_4655 5.99(2) 5.17(3) 6.703(18)
O2 O21 6_5545 6.10(3) 5.57(3) 6.63(3)
O2 O21 6_5645 3.90(2) 3.013(18) 4.97(3)
O2 O21 6_5655 4.91(2) 3.989(19) 6.15(3)
O2 O21 8_4455 4.25(2) 3.249(17) 5.33(3)
O2 O21 8_4555 3.85(3) 3.07(2) 4.64(3)
O2 O21 8_5455 6.11(2) 4.99(3) 6.865(17)
O2 O21 8_5555 5.22(3) 4.50(3) 5.94(2)
O2 O31 5_3555 4.390(18) 4.390(18) 4.390(18)
O2 O31 5_4555 4.364(18) 4.364(18) 4.364(18)
O2 O31 6_6545 5.07(3) 4.95(3) 5.19(3)
O2 O31 6_6555 5.74(3) 5.72(3) 5.76(3)
O2 O31 6_6645 2.85(2) 2.24(3) 3.245(18)
O2 O31 6_6655 3.78(2) 3.64(3) 3.925(18)
O2 O31 8_3455 3.42(2) 3.308(17) 3.60(2)
O2 O31 8_3555 2.27(3) 2.24(3) 2.31(2)
O2 O31 8_3565 5.73(3) 5.57(3) 5.90(2)
O3 O3 1_5455 5.423(15) 5.364(16) 5.482(14)
O3 O3 1_5545 5.537(15) 5.537(8) 5.537(8)
O3 O3 1_5565 5.537(15) 5.537(8) 5.537(8)
O3 O3 1_5655 5.423(15) 5.364(16) 5.482(14)
O3 O3 2_6645 4.41(2) 4.41(2) 4.41(2)
O3 O3 2_6655 4.41(2) 4.41(2) 4.41(2)
O3 O3 7_6555 3.245(16) 3.168(19) 3.398(8)
O3 O3 7_6565 3.992(16) 3.932(8) 4.023(19)
O3 O3 7_6655 4.003(14) 4.003(14) 4.003(14)
O3 O3 7_6665 4.497(14) 4.497(14) 4.497(14)
O3 O3 4_5455 5.14(2) 5.14(2) 5.14(2)
O3 O3 8_4655 5.14(2) 5.14(2) 5.14(2)
O3 La11 6_5545 5.795(10) 5.710(15) 5.881(6)
O3 La11 6_5555 4.592(10) 4.583(15) 4.601(6)
O3 La11 6_5645 4.888(9) 4.863(6) 4.914(13)
O3 La11 6_5655 3.249(9) 3.178(6) 3.319(13)
O3 La11 6_6655 6.019(9) 5.991(13) 6.046(6)
O3 La11 8_5445 5.832(10) 5.789(15) 5.875(6)
O3 La11 8_5455 4.661(10) 4.618(6) 4.705(15)
O3 La11 8_5545 4.515(9) 4.496(13) 4.534(6)
O3 La11 8_5555 2.696(9) 2.690(6) 2.703(13)
O3 Ti121 6_5545 5.953(7) 5.953(7) 5.953(7)
O3 Ti121 6_5645 4.652(13) 4.652(13) 4.652(13)
O3 Ti121 6_6545 5.588(7) 5.588(7) 5.588(7)
O3 Ti121 6_6645 3.976(13) 3.976(13) 3.976(13)
O3 Ti121 6_6655 5.821(13) 5.821(13) 5.821(13)
O3 Ti121 8_4455 5.532(15) 5.532(15) 5.532(15)
O3 Ti121 8_4555 4.692(7) 4.692(7) 4.692(7)
O3 Ti121 8_5455 5.344(15) 5.344(15) 5.344(15)
O3 Ti121 8_5555 4.238(7) 4.238(7) 4.238(7)
O3 Ti121 8_5565 5.894(6) 5.894(6) 5.894(6)
O3 Fe121 6_5545 5.953(7) 5.953(7) 5.953(7)
O3 Fe121 6_5645 4.652(13) 4.652(13) 4.652(13)
O3 Fe121 6_6545 5.588(7) 5.588(7) 5.588(7)
O3 Fe121 6_6645 3.976(13) 3.976(13) 3.976(13)
O3 Fe121 6_6655 5.821(13) 5.821(13) 5.821(13)
O3 Fe121 8_4455 5.532(15) 5.532(15) 5.532(15)
O3 Fe121 8_4555 4.692(7) 4.692(7) 4.692(7)
O3 Fe121 8_5455 5.344(15) 5.344(15) 5.344(15)
O3 Fe121 8_5555 4.238(7) 4.238(7) 4.238(7)
O3 Fe121 8_5565 5.894(6) 5.894(6) 5.894(6)
O3 Ti221 6_6545 4.263(6) 4.263(6) 4.263(6)
O3 Ti221 6_6555 5.991(6) 5.991(6) 5.991(6)
O3 Ti221 6_6645 1.834(13) 1.834(13) 1.834(13)
O3 Ti221 6_6655 4.621(13) 4.621(13) 4.621(13)
O3 Ti221 8_4455 3.757(15) 3.757(15) 3.757(15)
O3 Ti221 8_4465 5.738(15) 5.738(15) 5.738(15)
O3 Ti221 8_4555 2.174(6) 2.174(6) 2.174(6)
O3 Ti221 8_4565 4.646(6) 4.646(6) 4.646(6)
O3 Fe221 6_6545 4.263(6) 4.263(6) 4.263(6)
O3 Fe221 6_6555 5.991(6) 5.991(6) 5.991(6)
O3 Fe221 6_6645 1.834(13) 1.834(13) 1.834(13)
O3 Fe221 6_6655 4.621(13) 4.621(13) 4.621(13)
O3 Fe221 8_4455 3.757(15) 3.757(15) 3.757(15)
O3 Fe221 8_4465 5.738(15) 5.738(15) 5.738(15)
O3 Fe221 8_4555 2.174(6) 2.174(6) 2.174(6)
O3 Fe221 8_4565 4.646(6) 4.646(6) 4.646(6)
O3 O11 6_5545 4.82(2) 4.67(2) 4.967(19)
O3 O11 6_5645 2.84(2) 2.80(2) 2.87(2)
O3 O11 6_5655 5.143(19) 5.12(2) 5.165(17)
O3 O11 6_6645 5.78(2) 5.73(2) 5.83(2)
O3 O11 8_5455 4.13(2) 4.02(2) 4.229(18)
O3 O11 8_5465 5.86(2) 5.798(17) 5.92(2)
O3 O11 8_5555 2.83(2) 2.79(2) 2.874(19)
O3 O11 8_5565 4.947(19) 4.88(2) 5.014(18)
O3 O21 5_5545 5.259(18) 5.259(18) 5.259(18)
O3 O21 5_5555 2.136(19) 2.136(19) 2.136(19)
O3 O21 6_5545 4.86(3) 4.81(3) 4.91(3)
O3 O21 6_5555 5.92(3) 5.80(3) 6.04(3)
O3 O21 6_5645 2.55(2) 1.80(3) 3.027(18)
O3 O21 6_5655 4.04(2) 3.93(2) 4.10(3)
O3 O21 3_6555 5.142(17) 5.142(17) 5.142(17)
O3 O21 3_6565 5.002(17) 5.002(17) 5.002(17)
O3 O21 8_5455 3.35(2) 3.227(17) 3.56(2)
O3 O21 8_5465 6.14(2) 5.81(3) 6.31(2)
O3 O21 8_5555 2.38(3) 2.30(2) 2.45(3)
O3 O21 8_5565 5.47(3) 5.22(3) 5.71(2)
O3 O31 5_4545 5.435(18) 5.435(18) 5.435(18)
O3 O31 5_4555 2.119(19) 2.119(19) 2.119(19)
O3 O31 6_6545 6.04(3) 5.48(3) 6.60(3)
O3 O31 6_6645 3.94(2) 3.044(18) 5.02(3)
O3 O31 6_6655 4.68(2) 3.856(18) 5.82(3)
O3 O31 6_7545 6.54(3) 6.00(3) 7.08(3)
O3 O31 6_7645 5.33(2) 3.99(3) 6.316(18)
O3 O31 6_7655 5.94(2) 4.96(3) 6.745(18)
O3 O31 3_7555 5.050(17) 5.050(17) 5.050(17)
O3 O31 3_7565 5.103(17) 5.103(17) 5.103(17)
O3 O31 8_3455 6.16(2) 4.99(3) 6.952(17)
O3 O31 8_3555 5.30(3) 4.53(3) 6.08(2)
O3 O31 8_4455 4.10(2) 3.133(17) 5.13(3)
O3 O31 8_4555 3.72(3) 2.98(2) 4.45(3)
La11 La11 1_5455 5.3808(9) 5.3808(9) 5.3808(9)
La11 La11 1_5545 5.5366(7) 5.5366(7) 5.5366(7)
La11 La11 1_5565 5.5366(7) 5.5366(7) 5.5366(7)
La11 La11 1_5655 5.3808(9) 5.3808(9) 5.3808(9)
La11 La11 3_5655 3.926(2) 3.926(2) 3.926(2)
La11 La11 3_6655 3.921(2) 3.921(2) 3.921(2)
La11 Ti121 1_5545 3.371(3) 3.371(3) 3.371(3)
La11 Ti121 . 3.452(3) 3.452(3) 3.452(3)
La11 Ti121 3_6655 3.411(3) 3.411(3) 3.411(3)
La11 Ti121 3_6665 3.362(3) 3.362(3) 3.362(3)
La11 Fe121 1_5545 3.371(3) 3.371(3) 3.371(3)
La11 Fe121 . 3.452(3) 3.452(3) 3.452(3)
La11 Fe121 3_6655 3.411(3) 3.411(3) 3.411(3)
La11 Fe121 3_6665 3.362(3) 3.362(3) 3.362(3)
La11 Ti221 1_4545 3.383(3) 3.383(3) 3.383(3)
La11 Ti221 1_4555 3.451(3) 3.451(3) 3.451(3)
La11 Ti221 3_6655 3.405(3) 3.405(3) 3.405(3)
La11 Ti221 3_6665 3.369(3) 3.369(3) 3.369(3)
La11 Fe221 1_4545 3.383(3) 3.383(3) 3.383(3)
La11 Fe221 1_4555 3.451(3) 3.451(3) 3.451(3)
La11 Fe221 3_6655 3.405(3) 3.405(3) 3.405(3)
La11 Fe221 3_6665 3.369(3) 3.369(3) 3.369(3)
La11 O11 1_5445 5.653(16) 5.653(16) 5.653(16)
La11 O11 1_5455 5.793(16) 5.793(16) 5.793(16)
La11 O11 1_5545 2.711(15) 2.639(15) 2.784(16)
La11 O11 . 2.906(15) 2.864(16) 2.948(15)
La11 O11 3_5655 4.862(19) 4.83(2) 4.893(19)
La11 O11 3_5665 4.772(19) 4.737(19) 4.81(2)
La11 O11 3_6655 4.826(19) 4.80(2) 4.856(19)
La11 O11 3_6665 4.735(19) 4.698(19) 4.77(2)
La11 O21 1_5445 5.889(16) 5.726(11) 6.05(2)
La11 O21 1_5455 4.899(16) 4.615(11) 5.18(2)
La11 O21 1_5545 3.86(2) 3.74(2) 3.97(3)
La11 O21 . 2.77(2) 2.10(2) 3.44(3)
La11 O21 3_5655 3.35(2) 2.94(3) 3.77(2)
La11 O21 3_5665 4.24(2) 3.57(3) 4.90(2)
La11 O21 3_6655 5.82(2) 4.96(2) 6.69(3)
La11 O21 3_6665 6.43(2) 5.87(2) 6.99(3)
La11 O31 1_4445 6.002(16) 5.834(11) 6.17(2)
La11 O31 1_4455 4.809(16) 4.537(11) 5.08(2)
La11 O31 1_4545 4.10(2) 3.95(2) 4.25(3)
La11 O31 1_4555 2.45(2) 1.86(2) 3.04(3)
La11 O31 3_6655 5.59(2) 4.76(2) 6.42(3)
La11 O31 3_6665 6.50(2) 5.91(2) 7.09(3)
La11 O31 3_7655 3.22(2) 2.66(3) 3.78(2)
La11 O31 3_7665 4.58(2) 4.01(3) 5.16(2)
Ti121 Ti121 1_5545 5.537(3) 5.537(3) 5.537(3)
Ti121 Ti121 1_5565 5.537(3) 5.537(3) 5.537(3)
Ti121 Ti121 3_6565 5.816(3) 5.816(3) 5.816(3)
Ti121 Fe121 1_5545 5.537(3) 5.537(3) 5.537(3)
Ti121 Fe121 . 0 0 0
Ti121 Fe121 1_5565 5.537(3) 5.537(3) 5.537(3)
Ti121 Fe121 3_6565 5.816(3) 5.816(3) 5.816(3)
Ti121 Ti221 1_4555 3.929(5) 3.929(5) 3.929(5)
Ti121 Ti221 . 3.898(5) 3.898(5) 3.898(5)
Ti121 Fe221 1_4555 3.929(5) 3.929(5) 3.929(5)
Ti121 Fe221 . 3.898(5) 3.898(5) 3.898(5)
Ti121 O11 1_5455 5.704(17) 5.704(17) 5.704(17)
Ti121 O11 1_5545 5.880(16) 5.880(16) 5.880(16)
Ti121 O11 . 1.95(2) 1.95(2) 1.95(2)
Ti121 O11 1_5565 5.863(16) 5.863(16) 5.863(16)
Ti121 O11 1_6555 5.89(2) 5.89(2) 5.89(2)
Ti121 O11 3_5665 5.92(2) 5.92(2) 5.92(2)
Ti121 O11 3_6665 1.99(2) 1.99(2) 1.99(2)
Ti121 O11 3_6675 5.705(16) 5.705(16) 5.705(16)
Ti121 O21 1_5455 5.84(2) 5.84(2) 5.84(2)
Ti121 O21 . 4.31(3) 4.31(3) 4.31(3)
Ti121 O21 1_6555 3.61(3) 3.61(3) 3.61(3)
Ti121 O21 3_5665 5.32(2) 5.32(2) 5.32(2)
Ti121 O21 3_6655 5.42(2) 5.42(2) 5.42(2)
Ti121 O21 3_6665 2.83(2) 2.83(2) 2.83(2)
Ti121 O21 3_6765 4.731(11) 4.731(11) 4.731(11)
Ti121 O31 1_4455 5.45(2) 5.45(2) 5.45(2)
Ti121 O31 1_4555 0.97(3) 0.97(3) 0.97(3)
Ti121 O31 1_4565 4.71(3) 4.71(3) 4.71(3)
Ti121 O31 3_7655 4.74(2) 4.74(2) 4.74(2)
Ti121 O31 3_7665 1.90(2) 1.90(2) 1.90(2)
Ti121 O31 3_7765 4.822(11) 4.822(11) 4.822(11)
Fe121 Fe121 1_5545 5.537(3) 5.537(3) 5.537(3)
Fe121 Fe121 1_5565 5.537(3) 5.537(3) 5.537(3)
Fe121 Fe121 3_6565 5.816(3) 5.816(3) 5.816(3)
Fe121 Ti221 1_4555 3.929(5) 3.929(5) 3.929(5)
Fe121 Ti221 . 3.898(5) 3.898(5) 3.898(5)
Fe121 Fe221 1_4555 3.929(5) 3.929(5) 3.929(5)
Fe121 Fe221 . 3.898(5) 3.898(5) 3.898(5)
Fe121 O11 1_5455 5.704(17) 5.704(17) 5.704(17)
Fe121 O11 1_5545 5.880(16) 5.880(16) 5.880(16)
Fe121 O11 . 1.95(2) 1.95(2) 1.95(2)
Fe121 O11 1_5565 5.863(16) 5.863(16) 5.863(16)
Fe121 O11 1_6555 5.89(2) 5.89(2) 5.89(2)
Fe121 O11 3_5665 5.92(2) 5.92(2) 5.92(2)
Fe121 O11 3_6665 1.99(2) 1.99(2) 1.99(2)
Fe121 O11 3_6675 5.705(16) 5.705(16) 5.705(16)
Fe121 O21 1_5455 5.84(2) 5.84(2) 5.84(2)
Fe121 O21 . 4.31(3) 4.31(3) 4.31(3)
Fe121 O21 1_6555 3.61(3) 3.61(3) 3.61(3)
Fe121 O21 3_5665 5.32(2) 5.32(2) 5.32(2)
Fe121 O21 3_6655 5.42(2) 5.42(2) 5.42(2)
Fe121 O21 3_6665 2.83(2) 2.83(2) 2.83(2)
Fe121 O21 3_6765 4.731(11) 4.731(11) 4.731(11)
Fe121 O31 1_4455 5.45(2) 5.45(2) 5.45(2)
Fe121 O31 1_4555 0.97(3) 0.97(3) 0.97(3)
Fe121 O31 1_4565 4.71(3) 4.71(3) 4.71(3)
Fe121 O31 3_7655 4.74(2) 4.74(2) 4.74(2)
Fe121 O31 3_7665 1.90(2) 1.90(2) 1.90(2)
Fe121 O31 3_7765 4.822(11) 4.822(11) 4.822(11)
Ti221 Ti221 1_5545 5.537(3) 5.537(3) 5.537(3)
Ti221 Ti221 1_5565 5.537(3) 5.537(3) 5.537(3)
Ti221 Ti221 3_7565 5.853(3) 5.853(3) 5.853(3)
Ti221 Fe221 1_5545 5.537(3) 5.537(3) 5.537(3)
Ti221 Fe221 . 0 0 0
Ti221 Fe221 1_5565 5.537(3) 5.537(3) 5.537(3)
Ti221 Fe221 3_7565 5.853(3) 5.853(3) 5.853(3)
Ti221 O11 . 5.84(2) 5.84(2) 5.84(2)
Ti221 O11 1_6455 5.740(17) 5.740(17) 5.740(17)
Ti221 O11 1_6545 5.886(16) 5.886(16) 5.886(16)
Ti221 O11 1_6555 1.99(2) 1.99(2) 1.99(2)
Ti221 O11 1_6565 5.884(16) 5.884(16) 5.884(16)
Ti221 O11 3_6665 2.03(2) 2.03(2) 2.03(2)
Ti221 O11 3_6675 5.728(16) 5.728(16) 5.728(16)
Ti221 O11 3_7665 5.88(2) 5.88(2) 5.88(2)
Ti221 O21 1_6455 5.40(2) 5.40(2) 5.40(2)
Ti221 O21 1_6545 5.96(3) 5.96(3) 5.96(3)
Ti221 O21 1_6555 0.69(3) 0.69(3) 0.69(3)
Ti221 O21 1_6565 5.17(3) 5.17(3) 5.17(3)
Ti221 O21 3_6655 4.91(2) 4.91(2) 4.91(2)
Ti221 O21 3_6665 1.69(2) 1.69(2) 1.69(2)
Ti221 O21 3_6765 4.732(11) 4.732(11) 4.732(11)
Ti221 O21 8_5655 5.886(11) 5.886(11) 5.886(11)
Ti221 O31 1_4555 3.80(3) 3.80(3) 3.80(3)
Ti221 O31 1_4565 5.98(3) 5.98(3) 5.98(3)
Ti221 O31 1_5455 5.84(2) 5.84(2) 5.84(2)
Ti221 O31 . 4.25(3) 4.25(3) 4.25(3)
Ti221 O31 3_7655 5.16(2) 5.16(2) 5.16(2)
Ti221 O31 3_7665 2.79(2) 2.79(2) 2.79(2)
Ti221 O31 3_7765 4.694(11) 4.694(11) 4.694(11)
Ti221 O31 3_8665 5.50(2) 5.50(2) 5.50(2)
Ti221 O31 8_4655 5.855(11) 5.855(11) 5.855(11)
Fe221 Fe221 1_5545 5.537(3) 5.537(3) 5.537(3)
Fe221 Fe221 1_5565 5.537(3) 5.537(3) 5.537(3)
Fe221 Fe221 3_7565 5.853(3) 5.853(3) 5.853(3)
Fe221 O11 . 5.84(2) 5.84(2) 5.84(2)
Fe221 O11 1_6455 5.740(17) 5.740(17) 5.740(17)
Fe221 O11 1_6545 5.886(16) 5.886(16) 5.886(16)
Fe221 O11 1_6555 1.99(2) 1.99(2) 1.99(2)
Fe221 O11 1_6565 5.884(16) 5.884(16) 5.884(16)
Fe221 O11 3_6665 2.03(2) 2.03(2) 2.03(2)
Fe221 O11 3_6675 5.728(16) 5.728(16) 5.728(16)
Fe221 O11 3_7665 5.88(2) 5.88(2) 5.88(2)
Fe221 O21 1_6455 5.40(2) 5.40(2) 5.40(2)
Fe221 O21 1_6545 5.96(3) 5.96(3) 5.96(3)
Fe221 O21 1_6555 0.69(3) 0.69(3) 0.69(3)
Fe221 O21 1_6565 5.17(3) 5.17(3) 5.17(3)
Fe221 O21 3_6655 4.91(2) 4.91(2) 4.91(2)
Fe221 O21 3_6665 1.69(2) 1.69(2) 1.69(2)
Fe221 O21 3_6765 4.732(11) 4.732(11) 4.732(11)
Fe221 O21 8_5655 5.886(11) 5.886(11) 5.886(11)
Fe221 O31 1_4555 3.80(3) 3.80(3) 3.80(3)
Fe221 O31 1_4565 5.98(3) 5.98(3) 5.98(3)
Fe221 O31 1_5455 5.84(2) 5.84(2) 5.84(2)
Fe221 O31 . 4.25(3) 4.25(3) 4.25(3)
Fe221 O31 3_7655 5.16(2) 5.16(2) 5.16(2)
Fe221 O31 3_7665 2.79(2) 2.79(2) 2.79(2)
Fe221 O31 3_7765 4.694(11) 4.694(11) 4.694(11)
Fe221 O31 3_8665 5.50(2) 5.50(2) 5.50(2)
Fe221 O31 8_4655 5.855(11) 5.855(11) 5.855(11)
O11 O11 1_5455 5.57(2) 5.57(2) 5.57(2)
O11 O11 1_5545 5.54(2) 5.54(2) 5.54(2)
O11 O11 1_5565 5.54(2) 5.54(2) 5.54(2)
O11 O11 1_5655 5.57(2) 5.57(2) 5.57(2)
O11 O11 3_5665 4.01(3) 4.01(3) 4.01(3)
O11 O11 3_6665 3.93(3) 3.93(3) 3.93(3)
O11 O21 1_5455 5.13(2) 4.80(2) 5.46(3)
O11 O21 . 1.81(3) 1.25(3) 2.37(3)
O11 O21 1_5565 5.11(3) 4.57(3) 5.65(3)
O11 O21 1_6555 6.37(3) 5.52(3) 7.22(3)
O11 O21 3_5655 5.71(3) 5.64(3) 5.78(3)
O11 O21 3_5665 2.69(3) 1.89(3) 3.49(3)
O11 O21 3_5765 5.74(2) 5.71(2) 5.77(3)
O11 O21 3_6665 5.49(3) 4.72(3) 6.27(3)
O11 O21 3_6765 6.12(3) 5.66(2) 6.58(3)
O11 O31 1_3555 6.58(3) 5.73(3) 7.42(3)
O11 O31 1_4455 5.16(2) 4.83(2) 5.48(3)
O11 O31 1_4555 1.85(3) 1.37(3) 2.33(3)
O11 O31 1_4565 4.75(3) 4.32(3) 5.18(3)
O11 O31 3_6665 5.45(3) 4.68(3) 6.21(3)
O11 O31 3_6765 6.09(2) 5.63(2) 6.54(3)
O11 O31 3_7655 5.45(3) 5.24(3) 5.66(3)
O11 O31 3_7665 2.83(3) 2.03(3) 3.64(3)
O11 O31 3_7765 5.81(2) 5.79(2) 5.84(3)
O21 O21 1_5455 5.40(3) 4.93(2) 5.87(4)
O21 O21 1_5545 5.54(3) 5.537(16) 5.537(16)
O21 O21 1_5565 5.54(3) 5.537(16) 5.537(16)
O21 O21 1_5655 5.40(3) 4.93(2) 5.87(4)
O21 O21 2_5645 3.703(16) 3.703(16) 3.703(16)
O21 O21 2_5655 3.703(16) 3.703(16) 3.703(16)
O21 O21 3_5655 4.55(3) 4.55(3) 4.55(3)
O21 O21 3_5665 1.94(3) 1.94(3) 1.94(3)
O21 O21 3_5755 5.99(3) 5.79(3) 6.39(3)
O21 O21 3_5765 4.69(3) 4.31(3) 5.45(3)
O21 O21 4_5455 5.35(3) 5.35(3) 5.35(3)
O21 O21 8_4655 5.35(3) 5.35(3) 5.35(3)
O21 O31 1_3555 6.00(3) 3.37(4) 7.987(15)
O21 O31 1_4455 5.61(3) 4.90(2) 6.33(3)
O21 O31 1_4545 6.36(3) 5.716(15) 7.48(4)
O21 O31 1_4555 1.99(3) 0.238(15) 4.51(4)
O21 O31 1_4565 5.86(3) 5.362(15) 6.79(4)
O21 O31 1_4655 5.58(3) 4.91(2) 6.25(3)
O21 O31 2_6645 3.765(15) 3.765(15) 3.765(15)
O21 O31 2_6655 3.495(15) 3.495(15) 3.495(15)
O21 O31 3_6655 5.75(3) 4.74(3) 6.75(3)
O21 O31 3_6665 4.32(3) 2.84(3) 5.79(3)
O21 O31 3_6755 6.84(3) 5.61(3) 8.08(3)
O21 O31 3_6765 5.96(3) 4.29(3) 7.42(3)
O21 O31 3_7655 5.88(3) 4.67(3) 7.09(3)
O21 O31 3_7665 4.56(3) 3.13(3) 5.98(3)
O21 O31 3_7755 6.96(3) 5.55(3) 8.35(3)
O21 O31 3_7765 6.14(3) 4.54(3) 7.53(3)
O21 O31 8_3655 5.32(3) 5.32(3) 5.32(3)
O31 O31 1_5455 5.36(3) 4.92(2) 5.80(3)
O31 O31 1_5545 5.54(3) 5.537(15) 5.537(15)
O31 O31 1_5565 5.54(3) 5.537(15) 5.537(15)
O31 O31 1_5655 5.36(3) 4.92(2) 5.80(3)
O31 O31 2_7645 3.558(15) 3.558(15) 3.558(15)
O31 O31 2_7655 3.558(15) 3.558(15) 3.558(15)
O31 O31 3_8655 3.98(3) 3.98(3) 3.98(3)
O31 O31 3_8665 2.51(3) 2.51(3) 2.51(3)
O31 O31 3_8755 5.72(3) 5.47(3) 6.23(3)
O31 O31 3_8765 5.02(3) 4.67(3) 5.72(3)

loop_
_jana_cell_twin_matrix_id
_jana_cell_twin_volume_fraction
_jana_cell_twin_matrix_1_1
_jana_cell_twin_matrix_1_2
_jana_cell_twin_matrix_1_3
_jana_cell_twin_matrix_2_1
_jana_cell_twin_matrix_2_2
_jana_cell_twin_matrix_2_3
_jana_cell_twin_matrix_3_1
_jana_cell_twin_matrix_3_2
_jana_cell_twin_matrix_3_3
1 0.6190(9) 1 0 0 0 1 0 0 0 1
2 0.3810(9) 1 0 0 0 -1 0 0 0 -1

loop_
_jana_atom_site_crenel_ortho_func_id
_jana_atom_site_crenel_ortho_func_c
_jana_atom_site_crenel_ortho_func_w
_jana_atom_site_crenel_ortho_func_eps
1 0.000000 0.125000 0.950000
2 0.000000 0.208333 0.950000
3 0.000000 0.250000 0.950000
4 0.000000 0.250000 0.950000

loop_
_jana_atom_site_displace_crenel_ortho_atom_site_label
_jana_atom_site_displace_crenel_ortho_axis
_jana_atom_site_displace_crenel_ortho_id
_jana_atom_site_displace_crenel_ortho_param_order
_jana_atom_site_displace_crenel_ortho_param_coeff
La1 x 1 1 -0.00016(4)
La1 y 1 1 0.03182(3)
La1 z 1 1 0.00235(2)
La1 x 1 2 0.00011(2)
La1 y 1 2 0.00132(3)
La1 z 1 2 -0.00083(3)
O1 x 2 1 0.0005(2)
O1 y 2 1 0.0108(3)
O1 z 2 1 -0.0136(3)
O1 x 2 2 -0.0007(2)
O1 y 2 2 0.0137(3)
O1 z 2 2 0.0007(3)
O1 x 2 3 -0.0011(3)
O1 y 2 3 0.0015(4)
O1 z 2 3 0.0076(3)
O1 x 2 4 0.0007(3)
O1 y 2 4 -0.0143(4)
O1 z 2 4 0.0023(4)
O2 x 3 1 -0.00064(19)
O2 y 3 1 0.0343(3)
O2 z 3 1 0.0034(3)
O2 x 3 2 -0.0098(2)
O2 y 3 2 -0.0061(3)
O2 z 3 2 0.0147(3)
O2 x 3 3 0.0114(3)
O2 y 3 3 -0.0059(4)
O2 z 3 3 -0.0084(3)
O2 x 3 4 0.0054(2)
O2 y 3 4 0.0088(4)
O2 z 3 4 -0.0019(3)
O2 x 3 5 -0.0118(3)
O2 y 3 5 0.0058(5)
O2 z 3 5 0.0045(4)
O2 x 3 6 0
O2 y 3 6 0
O2 z 3 6 0
O3 x 4 1 -0.00011(19)
O3 y 4 1 0.0347(3)
O3 z 4 1 0.0010(3)
O3 x 4 2 0.0057(2)
O3 y 4 2 0.0015(3)
O3 z 4 2 0.0170(2)
O3 x 4 3 -0.0121(3)
O3 y 4 3 -0.0047(4)
O3 z 4 3 -0.0062(3)
O3 x 4 4 -0.0026(2)
O3 y 4 4 0.0061(4)
O3 z 4 4 -0.0012(3)
O3 x 4 5 0.0124(3)
O3 y 4 5 0.0045(5)
O3 z 4 5 0.0023(4)
O3 x 4 6 0
O3 y 4 6 0
O3 z 4 6 0

loop_
_jana_atom_site_u_crenel_ortho_atom_site_label
_jana_atom_site_u_crenel_ortho_tens_elem
_jana_atom_site_u_crenel_ortho_id
_jana_atom_site_u_crenel_ortho_param_order
_jana_atom_site_u_crenel_ortho_param_coeff
La1 U11 1 1 0.00013(4)
La1 U22 1 1 0.00071(5)
La1 U33 1 1 0.00039(5)
La1 U12 1 1 -0.00015(5)
La1 U13 1 1 0.00001(4)
La1 U23 1 1 -0.00016(4)
La1 U11 1 2 0.00052(4)
La1 U22 1 2 -0.00047(6)
La1 U33 1 2 0.00004(5)
La1 U12 1 2 -0.00004(8)
La1 U13 1 2 0.00023(7)
La1 U23 1 2 0.00037(4)
